data_7120868
loop_
_publ_author_name
'Geitner, Felix'
'F\"assler, Thomas F'

_publ_section_title
;
 Low Oxidation State Silicon Clusters -- Synthesis and Structure of
 [NHCDippCu(\h4-Si9)]3-
;
_journal_name_full 'Chemical Communications'
_journal_paper_doi 10.1039/C7CC07995H
_journal_year 2017
_chemical_formula_moiety '2(C27 H36 Cu N2 Si9), 3(C18 H36 K N2 O6), 26(H3 N), 3 (K)'
_chemical_formula_sum 'C108 H258 Cu2 K6 N36 O18 Si18'
_chemical_formula_weight 3216.79
_chemical_properties_physical Air-sensitive,Moisture-sensitive
_space_group_crystal_system triclinic
_space_group_IT_number 2
_space_group_name_Hall '-P 1'
_space_group_name_H-M_alt 'P -1'
_symmetry_space_group_name_Hall '-P 1'
_symmetry_space_group_name_H-M 'P -1'
_atom_sites_solution_hydrogens mixed
_atom_sites_solution_primary direct
_atom_sites_solution_secondary difmap
_audit_creation_method SHELXL-2014/7
_audit_update_record
;
2017-08-03 deposited with the CCDC.
2017-11-13 downloaded from the CCDC.
;
_cell_angle_alpha 87.0760(10)
_cell_angle_beta 81.339(2)
_cell_angle_gamma 65.383(2)
_cell_formula_units_Z 2
_cell_length_a 17.1066(3)
_cell_length_b 18.1573(3)
_cell_length_c 30.8056(5)
_cell_measurement_reflns_used 57166
_cell_measurement_temperature 120(2)
_cell_measurement_theta_max 30.5291
_cell_measurement_theta_min 2.6314
_cell_volume 8598.9(3)
_computing_cell_refinement
; 
 CrysAlis RED, Oxford Diffraction Ltd., Version 1.171.33.34d 
;
_computing_data_collection
;
CrysAlis CCD, Oxford Diffraction Ltd., Version 1.171.33.34d 
;
_computing_data_reduction
; 
 CrysAlis RED, Oxford Diffraction Ltd., Version 1.171.33.34d 
;
_computing_molecular_graphics 'DIAMOND 3.2k'
_computing_structure_refinement SHELXL-2014/7
_computing_structure_solution SHELXS-97
_diffrn_ambient_temperature 120(2)
_diffrn_detector_area_resol_mean 16.0238
_diffrn_measured_fraction_theta_full 0.984
_diffrn_measured_fraction_theta_max 0.980
_diffrn_measurement_device_type 'Oxford Xcalibur 3'
_diffrn_measurement_method '\w and \p scans'
_diffrn_radiation_monochromator graphite
_diffrn_radiation_source 'Enhance (Mo) X-ray Source'
_diffrn_radiation_type MoK\a
_diffrn_radiation_wavelength 0.71073
_diffrn_reflns_av_R_equivalents 0.0780
_diffrn_reflns_av_unetI/netI 0.0860
_diffrn_reflns_Laue_measured_fraction_full 0.984
_diffrn_reflns_Laue_measured_fraction_max 0.980
_diffrn_reflns_limit_h_max 20
_diffrn_reflns_limit_h_min -21
_diffrn_reflns_limit_k_max 22
_diffrn_reflns_limit_k_min -22
_diffrn_reflns_limit_l_max 37
_diffrn_reflns_limit_l_min -37
_diffrn_reflns_number 238718
_diffrn_reflns_point_group_measured_fraction_full 0.984
_diffrn_reflns_point_group_measured_fraction_max 0.980
_diffrn_reflns_theta_full 25.242
_diffrn_reflns_theta_max 26.000
_diffrn_reflns_theta_min 2.636
_exptl_absorpt_coefficient_mu 0.580
_exptl_absorpt_correction_T_max 1.00000
_exptl_absorpt_correction_T_min 0.87454
_exptl_absorpt_correction_type multi-scan
_exptl_absorpt_process_details
;
 CrysAlis RED, Oxford Diffraction Ltd., Version 1.171.33.34d 

 Empirical absorption correction using spherical harmonics,
 implemented in SCALE3 ABSPACK scaling algorithm.
;
_exptl_crystal_colour red
_exptl_crystal_density_diffrn 1.242
_exptl_crystal_description block
_exptl_crystal_F_000 3452
_exptl_crystal_recrystallization_method 'Re-crystallisation from solvent: ammonia'
_exptl_crystal_size_max 0.5
_exptl_crystal_size_mid 0.45
_exptl_crystal_size_min 0.35
_refine_diff_density_max 0.988
_refine_diff_density_min -0.588
_refine_diff_density_rms 0.069
_refine_ls_extinction_method none
_refine_ls_goodness_of_fit_ref 0.900
_refine_ls_hydrogen_treatment constr
_refine_ls_matrix_type full
_refine_ls_number_parameters 1709
_refine_ls_number_reflns 33153
_refine_ls_number_restraints 30
_refine_ls_restrained_S_all 0.931
_refine_ls_R_factor_all 0.0766
_refine_ls_R_factor_gt 0.0418
_refine_ls_shift/su_max 0.002
_refine_ls_shift/su_mean 0.000
_refine_ls_structure_factor_coef Fsqd
_refine_ls_weighting_details 'w=1/[\s^2^(Fo^2^)+(0.0543P)^2^] where P=(Fo^2^+2Fc^2^)/3'
_refine_ls_weighting_scheme calc
_refine_ls_wR_factor_gt 0.0962
_refine_ls_wR_factor_ref 0.1036
_reflns_number_gt 20085
_reflns_number_total 33153
_reflns_threshold_expression 'I > 2\s(I)'
_cod_data_source_file c7cc07995h2.cif
_cod_data_source_block FSG-270
_cod_database_code 7120868
_shelx_shelxl_version_number 2014/7
_shelx_space_group_comment
;
The symmetry employed for this shelxl refinement is uniquely defined
by the following loop, which should always be used as a source of
symmetry information in preference to the above space-group names.
They are only intended as comments.
;

loop_
_space_group_symop_operation_xyz
'x, y, z'
'-x, -y, -z'

loop_
_atom_site_label
_atom_site_type_symbol
_atom_site_fract_x
_atom_site_fract_y
_atom_site_fract_z
_atom_site_U_iso_or_equiv
_atom_site_adp_type
_atom_site_occupancy
_atom_site_site_symmetry_order
_atom_site_calc_flag
_atom_site_refinement_flags_posn
_atom_site_refinement_flags_adp
Si1 Si 0.41446(6) 0.79391(5) 0.18401(3) 0.0270(2) Uani 1 1 d . .
Si2 Si 0.30508(5) 0.90916(5) 0.22624(3) 0.02438(19) Uani 1 1 d . .
Si3 Si 0.47360(5) 0.87710(5) 0.21570(3) 0.0260(2) Uani 1 1 d . .
Si4 Si 0.50223(5) 0.72739(5) 0.24105(3) 0.0256(2) Uani 1 1 d . .
Si5 Si 0.33791(5) 0.75992(5) 0.25090(3) 0.02437(19) Uani 1 1 d . .
Si6 Si 0.37107(5) 0.95383(5) 0.27750(3) 0.02336(19) Uani 1 1 d . .
Si7 Si 0.50918(5) 0.82788(5) 0.28754(3) 0.02359(19) Uani 1 1 d . .
Si8 Si 0.41552(5) 0.74696(5) 0.31247(3) 0.02307(19) Uani 1 1 d . .
Si9 Si 0.27768(5) 0.87381(5) 0.30200(3) 0.02299(19) Uani 1 1 d . .
Cu1 Cu 0.38505(2) 0.87691(2) 0.34457(2) 0.02388(9) Uani 1 1 d . .
N1 N 0.31695(15) 0.97909(14) 0.42544(8) 0.0221(6) Uani 1 1 d . .
C1 C 0.37686(17) 0.90996(16) 0.40409(10) 0.0199(6) Uani 1 1 d . .
N2 N 0.43009(15) 0.87300(14) 0.43489(8) 0.0213(5) Uani 1 1 d . .
C2 C 0.40430(19) 0.91843(18) 0.47356(10) 0.0277(7) Uani 1 1 d . .
H2 H 0.4319 0.9053 0.4992 0.033 Uiso 1 1 calc R U
C3 C 0.33296(19) 0.98418(18) 0.46751(10) 0.0271(7) Uani 1 1 d . .
H3 H 0.2995 1.0266 0.4883 0.033 Uiso 1 1 calc R U
C101 C 0.23886(18) 1.03393(17) 0.40825(10) 0.0227(7) Uani 1 1 d . .
C102 C 0.16613(19) 1.01517(18) 0.41626(10) 0.0263(7) Uani 1 1 d . .
C103 C 0.0912(2) 1.06890(19) 0.40062(11) 0.0329(8) Uani 1 1 d . .
H103 H 0.0403 1.0590 0.4062 0.039 Uiso 1 1 calc R U
C104 C 0.0887(2) 1.13642(19) 0.37714(11) 0.0346(8) Uani 1 1 d . .
H104 H 0.0326 1.1855 0.3834 0.042 Uiso 1 1 calc R U
C105 C 0.1613(2) 1.15262(18) 0.36952(10) 0.0308(8) Uani 1 1 d . .
H105 H 0.1488 1.2115 0.3697 0.037 Uiso 1 1 calc R U
C106 C 0.23856(19) 1.10222(17) 0.38473(10) 0.0257(7) Uani 1 1 d . .
C107 C 0.1683(2) 0.94126(19) 0.44150(12) 0.0342(8) Uani 1 1 d . .
H107 H 0.2307 0.9027 0.4409 0.041 Uiso 1 1 calc R U
C108 C 0.1232(3) 0.8979(2) 0.42135(12) 0.0527(11) Uani 1 1 d . .
H10C H 0.1446 0.8892 0.3899 0.079 Uiso 1 1 calc R U
H10D H 0.0604 0.9311 0.4256 0.079 Uiso 1 1 calc R U
H10E H 0.1353 0.8456 0.4356 0.079 Uiso 1 1 calc R U
C109 C 0.1292(3) 0.9625(3) 0.48920(12) 0.0651(13) Uani 1 1 d . .
H10F H 0.0705 1.0058 0.4907 0.098 Uiso 1 1 calc R U
H10G H 0.1654 0.9810 0.5035 0.098 Uiso 1 1 calc R U
H10H H 0.1265 0.9146 0.5042 0.098 Uiso 1 1 calc R U
C110 C 0.3172(2) 1.12172(19) 0.37779(11) 0.0334(8) Uani 1 1 d . .
H110 H 0.3703 1.0697 0.3774 0.040 Uiso 1 1 calc R U
C111 C 0.3138(2) 1.1742(2) 0.41626(12) 0.0485(10) Uani 1 1 d . .
H11F H 0.3631 1.1894 0.4108 0.073 Uiso 1 1 calc R U
H11G H 0.3168 1.1434 0.4435 0.073 Uiso 1 1 calc R U
H11H H 0.2594 1.2232 0.4190 0.073 Uiso 1 1 calc R U
C112 C 0.3254(2) 1.1651(2) 0.33484(12) 0.0421(9) Uani 1 1 d . .
H11I H 0.3240 1.1334 0.3104 0.063 Uiso 1 1 calc R U
H11J H 0.3805 1.1709 0.3307 0.063 Uiso 1 1 calc R U
H11K H 0.2770 1.2188 0.3358 0.063 Uiso 1 1 calc R U
C201 C 0.50537(19) 0.79632(17) 0.42797(9) 0.0229(7) Uani 1 1 d . .
C202 C 0.58709(19) 0.79694(18) 0.41789(10) 0.0259(7) Uani 1 1 d . .
C203 C 0.6587(2) 0.7226(2) 0.41366(11) 0.0351(8) Uani 1 1 d . .
H203 H 0.7153 0.7213 0.4071 0.042 Uiso 1 1 calc R U
C204 C 0.6491(2) 0.6506(2) 0.41878(11) 0.0361(8) Uani 1 1 d . .
H204 H 0.6968 0.6044 0.4310 0.043 Uiso 1 1 calc R U
C205 C 0.5675(2) 0.65184(18) 0.42821(11) 0.0352(8) Uani 1 1 d . .
H205 H 0.5617 0.6020 0.4318 0.042 Uiso 1 1 calc R U
C206 C 0.49270(19) 0.72434(18) 0.43269(9) 0.0247(7) Uani 1 1 d . .
C207 C 0.59892(19) 0.87612(19) 0.41177(11) 0.0293(8) Uani 1 1 d . .
H207 H 0.5419 0.9202 0.4067 0.035 Uiso 1 1 calc R U
C208 C 0.6242(2) 0.8984(2) 0.45328(12) 0.0459(9) Uani 1 1 d . .
H20F H 0.6795 0.8555 0.4594 0.069 Uiso 1 1 calc R U
H20G H 0.5789 0.9043 0.4782 0.069 Uiso 1 1 calc R U
H20H H 0.6305 0.9496 0.4488 0.069 Uiso 1 1 calc R U
C209 C 0.6661(2) 0.8720(2) 0.37175(12) 0.0427(9) Uani 1 1 d . .
H20I H 0.6516 0.8538 0.3459 0.064 Uiso 1 1 calc R U
H20J H 0.7240 0.8338 0.3774 0.064 Uiso 1 1 calc R U
H20K H 0.6657 0.9259 0.3664 0.064 Uiso 1 1 calc R U
C210 C 0.4027(2) 0.72618(19) 0.44273(11) 0.0320(8) Uani 1 1 d . .
H210 H 0.3634 0.7726 0.4265 0.038 Uiso 1 1 calc R U
C211 C 0.3963(2) 0.6494(2) 0.42853(12) 0.0420(9) Uani 1 1 d . .
H21F H 0.3352 0.6579 0.4324 0.063 Uiso 1 1 calc R U
H21G H 0.4284 0.6038 0.4466 0.063 Uiso 1 1 calc R U
H21H H 0.4212 0.6372 0.3976 0.063 Uiso 1 1 calc R U
C212 C 0.3686(3) 0.7417(2) 0.49179(12) 0.0564(11) Uani 1 1 d . .
H21I H 0.3713 0.7914 0.5010 0.085 Uiso 1 1 calc R U
H21J H 0.4043 0.6959 0.5086 0.085 Uiso 1 1 calc R U
H21K H 0.3082 0.7479 0.4972 0.085 Uiso 1 1 calc R U
Si10 Si 0.97286(6) 0.47459(5) 0.27261(3) 0.0283(2) Uani 1 1 d . .
Si11 Si 0.98756(6) 0.36902(5) 0.22181(3) 0.0283(2) Uani 1 1 d . .
Si12 Si 0.84062(6) 0.49739(5) 0.24306(3) 0.0274(2) Uani 1 1 d . .
Si13 Si 0.85424(5) 0.47307(5) 0.32742(3) 0.0262(2) Uani 1 1 d . .
Si14 Si 1.00171(5) 0.34367(5) 0.30621(3) 0.0258(2) Uani 1 1 d . .
Si15 Si 0.84601(6) 0.36928(5) 0.21918(3) 0.0260(2) Uani 1 1 d . .
Si16 Si 0.75643(5) 0.44012(5) 0.29178(3) 0.02368(19) Uani 1 1 d . .
Si17 Si 0.86617(5) 0.33535(5) 0.33609(3) 0.0248(2) Uani 1 1 d . .
Si18 Si 0.95605(5) 0.26450(5) 0.26351(3) 0.0249(2) Uani 1 1 d . .
Cu2 Cu 0.80198(2) 0.29629(2) 0.27995(2) 0.02419(9) Uani 1 1 d . .
N3 N 0.76073(15) 0.15108(13) 0.28613(8) 0.0209(6) Uani 1 1 d . .
C4 C 0.73226(18) 0.23332(16) 0.28515(9) 0.0210(7) Uani 1 1 d . .
N4 N 0.64443(15) 0.25957(14) 0.28931(8) 0.0224(6) Uani 1 1 d . .
C5 C 0.61954(19) 0.19557(18) 0.29220(11) 0.0281(7) Uani 1 1 d . .
H5 H 0.5619 0.1993 0.2950 0.034 Uiso 1 1 calc R U
C6 C 0.69240(19) 0.12787(18) 0.29025(10) 0.0273(7) Uani 1 1 d . .
H6 H 0.6967 0.0740 0.2915 0.033 Uiso 1 1 calc R U
C301 C 0.84921(19) 0.09511(17) 0.28951(10) 0.0241(7) Uani 1 1 d . .
C302 C 0.9088(2) 0.06862(17) 0.25163(11) 0.0285(8) Uani 1 1 d . .
C303 C 0.9922(2) 0.01182(18) 0.25717(12) 0.0361(9) Uani 1 1 d . .
H303 H 1.0350 -0.0083 0.2321 0.043 Uiso 1 1 calc R U
C304 C 1.0138(2) -0.01551(18) 0.29794(13) 0.0357(9) Uani 1 1 d . .
H304 H 1.0707 -0.0547 0.3007 0.043 Uiso 1 1 calc R U
C305 C 0.95295(19) 0.01386(18) 0.33491(11) 0.0306(8) Uani 1 1 d . .
H306 H 0.9687 -0.0052 0.3630 0.037 Uiso 1 1 calc R U
C306 C 0.86903(19) 0.07087(17) 0.33183(10) 0.0257(7) Uani 1 1 d . .
C307 C 0.8841(2) 0.0971(2) 0.20671(11) 0.0373(8) Uani 1 1 d . .
H307 H 0.8380 0.1537 0.2105 0.045 Uiso 1 1 calc R U
C308 C 0.8442(3) 0.0466(3) 0.18889(14) 0.0634(12) Uani 1 1 d . .
H30F H 0.8223 0.0701 0.1615 0.095 Uiso 1 1 calc R U
H30G H 0.7961 0.0459 0.2105 0.095 Uiso 1 1 calc R U
H30H H 0.8883 -0.0089 0.1832 0.095 Uiso 1 1 calc R U
C309 C 0.9577(3) 0.1005(3) 0.17393(13) 0.0635(12) Uani 1 1 d . .
H30I H 1.0019 0.0454 0.1671 0.095 Uiso 1 1 calc R U
H30J H 0.9837 0.1321 0.1864 0.095 Uiso 1 1 calc R U
H30K H 0.9354 0.1262 0.1470 0.095 Uiso 1 1 calc R U
C310 C 0.80403(19) 0.10517(18) 0.37266(10) 0.0297(8) Uani 1 1 d . .
H310 H 0.7492 0.1457 0.3629 0.036 Uiso 1 1 calc R U
C311 C 0.7820(2) 0.0412(2) 0.39851(13) 0.0505(10) Uani 1 1 d . .
H31F H 0.7636 0.0123 0.3791 0.076 Uiso 1 1 calc R U
H31G H 0.7349 0.0672 0.4225 0.076 Uiso 1 1 calc R U
H31H H 0.8334 0.0027 0.4106 0.076 Uiso 1 1 calc R U
C312 C 0.8344(2) 0.1496(2) 0.40207(11) 0.0414(9) Uani 1 1 d . .
H31I H 0.8445 0.1932 0.3856 0.062 Uiso 1 1 calc R U
H31J H 0.8886 0.1116 0.4121 0.062 Uiso 1 1 calc R U
H31K H 0.7899 0.1727 0.4276 0.062 Uiso 1 1 calc R U
C401 C 0.58449(18) 0.34451(17) 0.29042(10) 0.0230(7) Uani 1 1 d . .
C402 C 0.54388(19) 0.37643(18) 0.25352(11) 0.0279(7) Uani 1 1 d . .
C403 C 0.49008(19) 0.45874(19) 0.25419(12) 0.0342(8) Uani 1 1 d . .
H403 H 0.4382 0.4742 0.2387 0.041 Uiso 1 1 calc R U
C404 C 0.47818(19) 0.50633(19) 0.29026(12) 0.0344(8) Uani 1 1 d . .
H404 H 0.4419 0.5627 0.2902 0.041 Uiso 1 1 calc R U
C405 C 0.51842(19) 0.47280(18) 0.32636(11) 0.0309(8) Uani 1 1 d . .
H405 H 0.5097 0.5067 0.3507 0.037 Uiso 1 1 calc R U
C406 C 0.57143(18) 0.39066(18) 0.32801(10) 0.0259(7) Uani 1 1 d . .
C407 C 0.5581(2) 0.3248(2) 0.21338(12) 0.0404(9) Uani 1 1 d . .
H407 H 0.5934 0.2672 0.2206 0.048 Uiso 1 1 calc R U
C408 C 0.4719(3) 0.3299(3) 0.20161(19) 0.103(2) Uani 1 1 d . .
H40C H 0.4359 0.3859 0.1943 0.155 Uiso 1 1 calc R U
H40D H 0.4412 0.3128 0.2267 0.155 Uiso 1 1 calc R U
H40E H 0.4836 0.2944 0.1763 0.155 Uiso 1 1 calc R U
C409 C 0.6087(3) 0.3474(3) 0.17527(15) 0.0905(17) Uani 1 1 d . .
H40F H 0.6098 0.3192 0.1487 0.136 Uiso 1 1 calc R U
H40G H 0.6682 0.3318 0.1811 0.136 Uiso 1 1 calc R U
H40H H 0.5811 0.4061 0.1710 0.136 Uiso 1 1 calc R U
C410 C 0.6167(2) 0.35239(19) 0.36767(11) 0.0311(8) Uani 1 1 d . .
H410 H 0.6791 0.3186 0.3563 0.037 Uiso 1 1 calc R U
C411 C 0.5798(2) 0.2954(2) 0.39174(11) 0.0362(8) Uani 1 1 d . .
H41C H 0.5748 0.2600 0.3704 0.054 Uiso 1 1 calc R U
H41D H 0.5224 0.3274 0.4080 0.054 Uiso 1 1 calc R U
H41E H 0.6188 0.2623 0.4123 0.054 Uiso 1 1 calc R U
C412 C 0.6153(2) 0.4134(2) 0.40010(12) 0.0460(9) Uani 1 1 d . .
H41F H 0.6415 0.4482 0.3849 0.069 Uiso 1 1 calc R U
H41G H 0.6484 0.3846 0.4237 0.069 Uiso 1 1 calc R U
H41H H 0.5551 0.4468 0.4126 0.069 Uiso 1 1 calc R U
K1 K 0.30195(4) 0.15501(4) 0.02278(2) 0.02441(15) Uani 1 1 d . .
N5 N 0.39530(15) 0.22200(14) -0.04792(8) 0.0271(6) Uani 1 1 d . .
N6 N 0.21003(16) 0.08617(15) 0.09234(8) 0.0290(6) Uani 1 1 d . .
O1 O 0.31421(12) 0.11230(12) -0.06613(7) 0.0258(5) Uani 1 1 d . .
O2 O 0.20171(13) 0.07441(12) -0.00121(7) 0.0264(5) Uani 1 1 d . .
O3 O 0.16716(13) 0.25907(12) 0.08414(7) 0.0332(5) Uani 1 1 d . .
O4 O 0.23207(13) 0.32648(12) 0.00848(7) 0.0308(5) Uani 1 1 d . .
O5 O 0.47589(13) 0.13186(12) 0.02620(7) 0.0319(5) Uani 1 1 d . .
O6 O 0.39872(13) 0.04546(12) 0.08307(7) 0.0312(5) Uani 1 1 d . .
C7 C 0.4125(2) 0.1751(2) -0.08839(10) 0.0318(8) Uani 1 1 d . .
H7A H 0.4614 0.1218 -0.0859 0.038 Uiso 1 1 calc R U
H7B H 0.4310 0.2037 -0.1132 0.038 Uiso 1 1 calc R U
C8 C 0.3372(2) 0.1614(2) -0.09874(10) 0.0325(8) Uani 1 1 d . .
H8A H 0.2869 0.2142 -0.1001 0.039 Uiso 1 1 calc R U
H8B H 0.3523 0.1344 -0.1278 0.039 Uiso 1 1 calc R U
C9 C 0.24194(19) 0.09937(19) -0.07617(10) 0.0270(7) Uani 1 1 d . .
H9A H 0.2546 0.0775 -0.1065 0.032 Uiso 1 1 calc R U
H9B H 0.1898 0.1515 -0.0744 0.032 Uiso 1 1 calc R U
C10 C 0.2250(2) 0.04112(18) -0.04446(10) 0.0292(7) Uani 1 1 d . .
H10A H 0.1774 0.0294 -0.0525 0.035 Uiso 1 1 calc R U
H10B H 0.2778 -0.0104 -0.0457 0.035 Uiso 1 1 calc R U
C11 C 0.1870(2) 0.01923(19) 0.03004(11) 0.0324(8) Uani 1 1 d . .
H11A H 0.2422 -0.0286 0.0321 0.039 Uiso 1 1 calc R U
H11B H 0.1455 0.0004 0.0205 0.039 Uiso 1 1 calc R U
C12 C 0.1509(2) 0.0607(2) 0.07385(11) 0.0326(8) Uani 1 1 d . .
H12A H 0.0965 0.1090 0.0710 0.039 Uiso 1 1 calc R U
H12B H 0.1361 0.0235 0.0947 0.039 Uiso 1 1 calc R U
C13 C 0.1605(2) 0.1484(2) 0.12686(11) 0.0374(8) Uani 1 1 d . .
H13A H 0.2015 0.1536 0.1447 0.045 Uiso 1 1 calc R U
H13B H 0.1208 0.1302 0.1465 0.045 Uiso 1 1 calc R U
C14 C 0.1082(2) 0.2302(2) 0.10909(11) 0.0367(9) Uani 1 1 d . .
H14A H 0.0684 0.2258 0.0902 0.044 Uiso 1 1 calc R U
H14B H 0.0730 0.2684 0.1336 0.044 Uiso 1 1 calc R U
C15 C 0.1220(2) 0.33924(19) 0.06918(11) 0.0367(8) Uani 1 1 d . .
H15A H 0.0844 0.3747 0.0942 0.044 Uiso 1 1 calc R U
H15B H 0.0848 0.3390 0.0476 0.044 Uiso 1 1 calc R U
C16 C 0.1865(2) 0.37074(19) 0.04836(11) 0.0362(8) Uani 1 1 d . .
H16A H 0.1563 0.4290 0.0419 0.043 Uiso 1 1 calc R U
H16B H 0.2283 0.3647 0.0688 0.043 Uiso 1 1 calc R U
C17 C 0.2962(2) 0.35383(18) -0.01183(11) 0.0334(8) Uani 1 1 d . .
H17A H 0.3400 0.3444 0.0079 0.040 Uiso 1 1 calc R U
H17B H 0.2683 0.4127 -0.0175 0.040 Uiso 1 1 calc R U
C18 C 0.3394(2) 0.30824(18) -0.05429(11) 0.0323(8) Uani 1 1 d . .
H18A H 0.2942 0.3119 -0.0720 0.039 Uiso 1 1 calc R U
H18B H 0.3750 0.3342 -0.0710 0.039 Uiso 1 1 calc R U
C19 C 0.4783(2) 0.21505(19) -0.03602(11) 0.0331(8) Uani 1 1 d . .
H19A H 0.4667 0.2610 -0.0164 0.040 Uiso 1 1 calc R U
H19B H 0.5156 0.2194 -0.0630 0.040 Uiso 1 1 calc R U
C20 C 0.5267(2) 0.1374(2) -0.01366(11) 0.0350(8) Uani 1 1 d . .
H20A H 0.5394 0.0909 -0.0331 0.042 Uiso 1 1 calc R U
H20B H 0.5825 0.1358 -0.0075 0.042 Uiso 1 1 calc R U
C21 C 0.5238(2) 0.0642(2) 0.05142(12) 0.0367(8) Uani 1 1 d . .
H21A H 0.5764 0.0691 0.0580 0.044 Uiso 1 1 calc R U
H21B H 0.5426 0.0135 0.0343 0.044 Uiso 1 1 calc R U
C22 C 0.4691(2) 0.0608(2) 0.09311(11) 0.0348(8) Uani 1 1 d . .
H22A H 0.5042 0.0173 0.1118 0.042 Uiso 1 1 calc R U
H22B H 0.4467 0.1129 0.1093 0.042 Uiso 1 1 calc R U
C23 C 0.3516(2) 0.0302(2) 0.12223(11) 0.0363(8) Uani 1 1 d . .
H23A H 0.3295 0.0774 0.1425 0.044 Uiso 1 1 calc R U
H23B H 0.3905 -0.0177 0.1371 0.044 Uiso 1 1 calc R U
C24 C 0.2767(2) 0.0154(2) 0.11082(11) 0.0365(8) Uani 1 1 d . .
H24A H 0.2997 -0.0300 0.0893 0.044 Uiso 1 1 calc R U
H24B H 0.2489 -0.0014 0.1376 0.044 Uiso 1 1 calc R U
K2 K 1.10200(4) 0.60369(4) 0.43211(2) 0.02492(15) Uani 1 1 d . .
O7 O 1.09474(13) 0.45352(12) 0.41327(7) 0.0295(5) Uani 1 1 d . .
O8 O 0.94109(13) 0.59011(13) 0.44449(7) 0.0317(5) Uani 1 1 d . .
O9 O 1.04136(13) 0.76036(12) 0.39798(7) 0.0326(5) Uani 1 1 d . .
O10 O 1.17702(13) 0.63280(12) 0.34815(7) 0.0292(5) Uani 1 1 d . .
O11 O 1.25580(13) 0.54478(12) 0.47021(7) 0.0307(5) Uani 1 1 d . .
O12 O 1.09944(13) 0.65213(13) 0.51796(7) 0.0312(5) Uani 1 1 d . .
N7 N 1.26041(15) 0.47122(15) 0.38665(8) 0.0274(6) Uani 1 1 d . .
N8 N 0.93952(16) 0.73720(15) 0.47851(9) 0.0312(6) Uani 1 1 d . .
C25 C 1.2476(2) 0.39610(18) 0.38851(12) 0.0351(8) Uani 1 1 d . .
H25A H 1.2557 0.3728 0.4181 0.042 Uiso 1 1 calc R U
H25B H 1.2929 0.3567 0.3671 0.042 Uiso 1 1 calc R U
C26 C 1.1599(2) 0.40645(19) 0.37899(11) 0.0351(8) Uani 1 1 d . .
H26A H 1.1485 0.4339 0.3506 0.042 Uiso 1 1 calc R U
H26B H 1.1586 0.3527 0.3770 0.042 Uiso 1 1 calc R U
C27 C 1.0108(2) 0.4646(2) 0.40479(11) 0.0337(8) Uani 1 1 d . .
H27A H 1.0095 0.4112 0.4015 0.040 Uiso 1 1 calc R U
H27B H 0.9981 0.4944 0.3771 0.040 Uiso 1 1 calc R U
C28 C 0.9440(2) 0.51073(19) 0.44160(12) 0.0362(8) Uani 1 1 d . .
H28A H 0.8864 0.5147 0.4368 0.043 Uiso 1 1 calc R U
H28B H 0.9580 0.4820 0.4695 0.043 Uiso 1 1 calc R U
C29 C 0.8730(2) 0.6387(2) 0.47694(11) 0.0364(8) Uani 1 1 d . .
H29A H 0.8870 0.6191 0.5066 0.044 Uiso 1 1 calc R U
H29B H 0.8181 0.6354 0.4732 0.044 Uiso 1 1 calc R U
C30 C 0.8630(2) 0.72522(19) 0.47201(11) 0.0351(8) Uani 1 1 d . .
H30A H 0.8488 0.7437 0.4422 0.042 Uiso 1 1 calc R U
H30B H 0.8133 0.7597 0.4935 0.042 Uiso 1 1 calc R U
C31 C 0.9339(2) 0.81507(19) 0.45996(12) 0.0407(9) Uani 1 1 d . .
H31A H 0.9749 0.8306 0.4725 0.049 Uiso 1 1 calc R U
H31B H 0.8746 0.8570 0.4690 0.049 Uiso 1 1 calc R U
C32 C 0.9539(2) 0.81430(19) 0.41061(12) 0.0393(9) Uani 1 1 d . .
H32A H 0.9151 0.7967 0.3974 0.047 Uiso 1 1 calc R U
H32B H 0.9443 0.8694 0.4001 0.047 Uiso 1 1 calc R U
C33 C 1.0698(2) 0.76771(19) 0.35274(11) 0.0386(9) Uani 1 1 d . .
H33A H 1.0589 0.8248 0.3462 0.046 Uiso 1 1 calc R U
H33B H 1.0368 0.7513 0.3344 0.046 Uiso 1 1 calc R U
C34 C 1.1637(2) 0.71552(18) 0.34229(11) 0.0372(9) Uani 1 1 d . .
H34A H 1.1849 0.7240 0.3116 0.045 Uiso 1 1 calc R U
H34B H 1.1964 0.7296 0.3619 0.045 Uiso 1 1 calc R U
C35 C 1.2655(2) 0.57952(19) 0.33447(11) 0.0323(8) Uani 1 1 d . .
H35A H 1.3035 0.5902 0.3521 0.039 Uiso 1 1 calc R U
H35B H 1.2826 0.5888 0.3032 0.039 Uiso 1 1 calc R U
C36 C 1.2757(2) 0.49337(19) 0.34049(10) 0.0323(8) Uani 1 1 d . .
H36A H 1.2347 0.4848 0.3241 0.039 Uiso 1 1 calc R U
H36B H 1.3353 0.4567 0.3276 0.039 Uiso 1 1 calc R U
C37 C 1.33577(19) 0.4594(2) 0.40827(11) 0.0349(8) Uani 1 1 d . .
H37A H 1.3574 0.5008 0.3976 0.042 Uiso 1 1 calc R U
H37B H 1.3827 0.4056 0.3997 0.042 Uiso 1 1 calc R U
C38 C 1.3161(2) 0.46493(19) 0.45723(11) 0.0356(8) Uani 1 1 d . .
H38A H 1.2915 0.4258 0.4683 0.043 Uiso 1 1 calc R U
H38B H 1.3703 0.4512 0.4699 0.043 Uiso 1 1 calc R U
C39 C 1.2457(2) 0.5582(2) 0.51618(11) 0.0379(9) Uani 1 1 d . .
H39A H 1.3024 0.5490 0.5249 0.045 Uiso 1 1 calc R U
H39B H 1.2253 0.5193 0.5322 0.045 Uiso 1 1 calc R U
C40 C 1.1824(2) 0.6417(2) 0.52806(11) 0.0390(9) Uani 1 1 d . .
H40A H 1.1784 0.6517 0.5598 0.047 Uiso 1 1 calc R U
H40B H 1.2014 0.6808 0.5114 0.047 Uiso 1 1 calc R U
C41 C 1.0328(2) 0.7265(2) 0.53599(12) 0.0405(9) Uani 1 1 d . .
H41A H 1.0451 0.7725 0.5235 0.049 Uiso 1 1 calc R U
H41B H 1.0315 0.7274 0.5682 0.049 Uiso 1 1 calc R U
C42 C 0.9463(2) 0.7352(2) 0.52579(11) 0.0402(9) Uani 1 1 d . .
H42A H 0.9344 0.6894 0.5391 0.048 Uiso 1 1 calc R U
H42B H 0.9007 0.7857 0.5398 0.048 Uiso 1 1 calc R U
K3 K 0.11430(4) 0.68777(4) 0.11048(2) 0.02388(15) Uani 1 1 d . .
N9 N 0.24474(16) 0.75416(15) 0.07704(8) 0.0275(6) Uani 1 1 d . .
N10 N -0.01948(15) 0.62639(14) 0.14033(8) 0.0243(6) Uani 1 1 d . .
O13 O 0.10836(13) 0.76513(12) 0.02485(7) 0.0275(5) Uani 1 1 d . .
O14 O -0.02940(12) 0.72716(12) 0.05972(7) 0.0256(5) Uani 1 1 d . .
O15 O 0.02249(12) 0.72797(12) 0.19534(7) 0.0272(5) Uani 1 1 d . .
O16 O 0.12498(13) 0.80949(12) 0.16152(7) 0.0297(5) Uani 1 1 d . .
O17 O 0.28961(12) 0.58573(11) 0.10238(7) 0.0275(5) Uani 1 1 d . .
O18 O 0.16909(12) 0.51771(12) 0.12015(7) 0.0269(5) Uani 1 1 d . .
C43 C 0.2432(2) 0.7719(2) 0.03033(11) 0.0332(8) Uani 1 1 d . .
H43A H 0.2730 0.7202 0.0135 0.040 Uiso 1 1 calc R U
H43B H 0.2767 0.8048 0.0217 0.040 Uiso 1 1 calc R U
C44 C 0.1541(2) 0.8160(2) 0.01748(12) 0.0360(8) Uani 1 1 d . .
H44A H 0.1219 0.8665 0.0351 0.043 Uiso 1 1 calc R U
H44B H 0.1588 0.8307 -0.0139 0.043 Uiso 1 1 calc R U
C45 C 0.0274(2) 0.80033(18) 0.00810(10) 0.0291(7) Uani 1 1 d . .
H45A H 0.0372 0.8124 -0.0234 0.035 Uiso 1 1 calc R U
H45B H -0.0109 0.8517 0.0240 0.035 Uiso 1 1 calc R U
C46 C -0.0141(2) 0.74278(18) 0.01395(10) 0.0276(7) Uani 1 1 d . .
H46A H -0.0698 0.7660 0.0019 0.033 Uiso 1 1 calc R U
H46B H 0.0241 0.6915 -0.0021 0.033 Uiso 1 1 calc R U
C47 C -0.06703(19) 0.66991(18) 0.06668(10) 0.0271(7) Uani 1 1 d . .
H47A H -0.0245 0.6163 0.0546 0.033 Uiso 1 1 calc R U
H47B H -0.1187 0.6875 0.0514 0.033 Uiso 1 1 calc R U
C48 C -0.09309(19) 0.66336(18) 0.11511(10) 0.0277(7) Uani 1 1 d . .
H48A H -0.1309 0.7183 0.1272 0.033 Uiso 1 1 calc R U
H48B H -0.1278 0.6308 0.1193 0.033 Uiso 1 1 calc R U
C49 C -0.0523(2) 0.64526(19) 0.18728(10) 0.0289(7) Uani 1 1 d . .
H49A H -0.0125 0.6030 0.2049 0.035 Uiso 1 1 calc R U
H49B H -0.1098 0.6432 0.1938 0.035 Uiso 1 1 calc R U
C50 C -0.06099(19) 0.72649(19) 0.20125(11) 0.0301(8) Uani 1 1 d . .
H50A H -0.0997 0.7694 0.1835 0.036 Uiso 1 1 calc R U
H50B H -0.0869 0.7370 0.2325 0.036 Uiso 1 1 calc R U
C51 C 0.0228(2) 0.79395(18) 0.21816(11) 0.0319(8) Uani 1 1 d . .
H51A H 0.0099 0.7877 0.2502 0.038 Uiso 1 1 calc R U
H51B H -0.0223 0.8455 0.2094 0.038 Uiso 1 1 calc R U
C52 C 0.1105(2) 0.79495(19) 0.20702(10) 0.0310(8) Uani 1 1 d . .
H52A H 0.1135 0.8380 0.2242 0.037 Uiso 1 1 calc R U
H52B H 0.1557 0.7423 0.2144 0.037 Uiso 1 1 calc R U
C53 C 0.2029(2) 0.8218(2) 0.15073(11) 0.0350(8) Uani 1 1 d . .
H53A H 0.2517 0.7759 0.1615 0.042 Uiso 1 1 calc R U
H53B H 0.1958 0.8720 0.1653 0.042 Uiso 1 1 calc R U
C54 C 0.2230(2) 0.82857(18) 0.10200(11) 0.0332(8) Uani 1 1 d . .
H54A H 0.1721 0.8725 0.0914 0.040 Uiso 1 1 calc R U
H54B H 0.2723 0.8444 0.0958 0.040 Uiso 1 1 calc R U
C55 C 0.02010(19) 0.53749(17) 0.13359(11) 0.0282(7) Uani 1 1 d . .
H55A H 0.0263 0.5254 0.1020 0.034 Uiso 1 1 calc R U
H55B H -0.0195 0.5149 0.1497 0.034 Uiso 1 1 calc R U
C56 C 0.10710(19) 0.49633(18) 0.14866(10) 0.0276(7) Uani 1 1 d . .
H56A H 0.1034 0.5133 0.1792 0.033 Uiso 1 1 calc R U
H56B H 0.1259 0.4369 0.1481 0.033 Uiso 1 1 calc R U
C57 C 0.25282(19) 0.48084(18) 0.13430(11) 0.0312(8) Uani 1 1 d . .
H57A H 0.2717 0.4214 0.1360 0.037 Uiso 1 1 calc R U
H57B H 0.2498 0.5016 0.1639 0.037 Uiso 1 1 calc R U
C58 C 0.31607(19) 0.49994(17) 0.10267(11) 0.0304(8) Uani 1 1 d . .
H58A H 0.3748 0.4726 0.1114 0.037 Uiso 1 1 calc R U
H58B H 0.3182 0.4803 0.0729 0.037 Uiso 1 1 calc R U
C59 C 0.34843(19) 0.60845(18) 0.07295(11) 0.0293(8) Uani 1 1 d . .
H59A H 0.3397 0.6044 0.0423 0.035 Uiso 1 1 calc R U
H59B H 0.4091 0.5716 0.0762 0.035 Uiso 1 1 calc R U
C60 C 0.33203(19) 0.69440(18) 0.08339(11) 0.0309(8) Uani 1 1 d . .
H60A H 0.3401 0.6975 0.1143 0.037 Uiso 1 1 calc R U
H60B H 0.3757 0.7087 0.0645 0.037 Uiso 1 1 calc R U
N11 N 0.1993(2) 0.57569(18) 0.00965(11) 0.0584(9) Uani 1 1 d . .
H11C H 0.1593 0.5623 0.0013 0.088 Uiso 1 1 d R U
H11D H 0.2462 0.5309 0.0134 0.088 Uiso 1 1 d R U
H11E H 0.2137 0.6059 -0.0109 0.088 Uiso 1 1 d R U
N12 N -0.0502(2) 0.87906(17) 0.11419(10) 0.0543(9) Uani 1 1 d . .
H12C H -0.0982 0.8784 0.1296 0.081 Uiso 1 1 d R U
H12D H -0.0349 0.9131 0.1269 0.081 Uiso 1 1 d R U
H12E H -0.0600 0.8953 0.0870 0.081 Uiso 1 1 d R U
K4 K 0.14666(4) 0.08308(4) 0.27465(3) 0.03550(18) Uani 1 1 d . .
N13 N 0.20304(18) 0.19712(18) 0.23783(11) 0.0526(9) Uani 1 1 d . .
H13C H 0.2522 0.1727 0.2196 0.079 Uiso 1 1 d R U
H13D H 0.2123 0.2229 0.2590 0.079 Uiso 1 1 d R U
H13E H 0.1628 0.2326 0.2230 0.079 Uiso 1 1 d R U
K5 K 0.63576(5) 0.52339(4) 0.20871(3) 0.03972(19) Uani 1 1 d . .
N14 N 0.5134(2) 0.57315(19) 0.14904(12) 0.0688(11) Uani 1 1 d . .
H14C H 0.5412 0.5616 0.1217 0.103 Uiso 1 1 d R U
H14D H 0.4816 0.6263 0.1519 0.103 Uiso 1 1 d R U
H14E H 0.4789 0.5473 0.1547 0.103 Uiso 1 1 d R U
N15 N 0.7556(2) 0.5130(2) 0.12319(12) 0.0880(13) Uani 1 1 d . .
H15C H 0.7375 0.4962 0.1016 0.132 Uiso 1 1 d R U
H15D H 0.8095 0.4781 0.1261 0.132 Uiso 1 1 d R U
H15E H 0.7548 0.5617 0.1169 0.132 Uiso 1 1 d R U
N16 N 0.71126(18) 0.6836(2) 0.17274(10) 0.0607(10) Uani 1 1 d . .
H16C H 0.6960 0.6660 0.1504 0.091 Uiso 1 1 d R U
H16D H 0.6723 0.7335 0.1804 0.091 Uiso 1 1 d R U
H16E H 0.7136 0.6508 0.1954 0.091 Uiso 1 1 d R U
K6 K 0.63960(5) 0.63925(4) 0.31865(2) 0.03591(18) Uani 1 1 d . .
N17 N 0.7601(2) 0.7345(2) 0.27739(12) 0.0716(11) Uani 1 1 d . .
H17C H 0.8003 0.7044 0.2560 0.107 Uiso 1 1 d R U
H17D H 0.7860 0.7432 0.2984 0.107 Uiso 1 1 d R U
H17E H 0.7268 0.7818 0.2666 0.107 Uiso 1 1 d R U
N18 N 0.12915(17) 0.58221(16) 0.25903(9) 0.0412(7) Uani 1 1 d . .
H18C H 0.0901 0.5615 0.2659 0.062 Uiso 1 1 d R U
H18D H 0.1181 0.6221 0.2778 0.062 Uiso 1 1 d R U
H18E H 0.1821 0.5437 0.2606 0.062 Uiso 1 1 d R U
N19 N 0.91983(19) 0.4906(2) 0.03523(12) 0.0635(10) Uani 1 1 d . .
H19C H 0.8664 0.5249 0.0312 0.095 Uiso 1 1 d R U
H19D H 0.9169 0.4532 0.0544 0.095 Uiso 1 1 d R U
H19E H 0.9496 0.4667 0.0098 0.095 Uiso 1 1 d R U
N20 N 0.32261(19) 0.58548(16) 0.20111(10) 0.0503(8) Uani 1 1 d . .
H20C H 0.3146 0.5867 0.1731 0.075 Uiso 1 1 d R U
H20D H 0.2888 0.6334 0.2138 0.075 Uiso 1 1 d R U
H20E H 0.3091 0.5473 0.2150 0.075 Uiso 1 1 d R U
N21 N 0.8606(4) 0.2922(3) 0.09799(17) 0.163(3) Uani 1 1 d . U
H21C H 0.8054 0.3069 0.1098 0.245 Uiso 1 1 d R U
H21D H 0.8921 0.2417 0.1056 0.245 Uiso 1 1 d R U
H21E H 0.8808 0.3254 0.1076 0.245 Uiso 1 1 d R U
N22 N 0.9517(2) 0.0282(2) 0.05476(11) 0.0614(9) Uani 1 1 d . .
H22C H 0.9831 -0.0040 0.0743 0.092 Uiso 1 1 d R U
H22D H 0.9870 0.0353 0.0323 0.092 Uiso 1 1 d R U
H22E H 0.9165 0.0759 0.0673 0.092 Uiso 1 1 d R U
N23 N 0.4687(3) 0.4212(3) 0.00171(17) 0.1350(18) Uani 1 1 d . U
H23C H 0.5244 0.4057 0.0045 0.202 Uiso 1 1 d R U
H23D H 0.4407 0.4746 0.0057 0.202 Uiso 1 1 d R U
H23E H 0.4646 0.4081 -0.0250 0.202 Uiso 1 1 d R U
N24 N 0.4699(4) 0.2852(3) 0.07888(16) 0.135(2) Uani 1 1 d . U
H24C H 0.4766 0.2650 0.0522 0.203 Uiso 1 1 d R U
H24D H 0.5218 0.2712 0.0872 0.203 Uiso 1 1 d R U
H24E H 0.4426 0.3390 0.0784 0.203 Uiso 1 1 d R U
N25 N 0.7270(3) 0.1696(3) 0.08537(17) 0.141(2) Uani 1 1 d . U
H25C H 0.7677 0.1218 0.0754 0.212 Uiso 1 1 d R U
H25D H 0.7483 0.1915 0.1031 0.212 Uiso 1 1 d R U
H25E H 0.7102 0.2022 0.0628 0.212 Uiso 1 1 d R U
N26 N 0.6242(2) 0.1007(3) 0.16001(15) 0.1069(16) Uani 1 1 d . .
H26C H 0.6297 0.0936 0.1311 0.160 Uiso 1 1 d R U
H26D H 0.5739 0.1006 0.1727 0.160 Uiso 1 1 d R U
H26E H 0.6678 0.0606 0.1708 0.160 Uiso 1 1 d R U
N27 N 0.3119(2) 0.26250(18) 0.15065(11) 0.0618(10) Uani 1 1 d . .
H27C H 0.3688 0.2324 0.1447 0.093 Uiso 1 1 d R U
H27D H 0.3027 0.3091 0.1631 0.093 Uiso 1 1 d R U
H27E H 0.2886 0.2724 0.1259 0.093 Uiso 1 1 d R U
N28 N 0.6994(3) 0.9023(3) 0.20562(13) 0.1079(16) Uani 1 1 d . .
H28C H 0.7389 0.8795 0.1824 0.162 Uiso 1 1 d R U
H28D H 0.7184 0.9297 0.2213 0.162 Uiso 1 1 d R U
H28E H 0.6498 0.9360 0.1967 0.162 Uiso 1 1 d R U
N29 N 0.4340(2) 0.1166(2) 0.21169(11) 0.0690(11) Uani 1 1 d . .
H29C H 0.3862 0.1346 0.1989 0.103 Uiso 1 1 d R U
H29D H 0.4219 0.1034 0.2393 0.103 Uiso 1 1 d R U
H29E H 0.4747 0.0732 0.1971 0.103 Uiso 1 1 d R U
N30 N 0.5484(2) 0.0267(2) 0.30046(15) 0.0917(14) Uani 1 1 d . .
H30C H 0.5779 -0.0244 0.3079 0.138 Uiso 1 1 d R U
H30D H 0.5457 0.0598 0.3215 0.138 Uiso 1 1 d R U
H30E H 0.5751 0.0371 0.2754 0.138 Uiso 1 1 d R U
N31 N 0.8079(2) 0.9112(2) 0.29107(12) 0.0722(11) Uani 1 1 d . .
H31C H 0.8486 0.8977 0.2676 0.108 Uiso 1 1 d R U
H31D H 0.8316 0.9125 0.3147 0.108 Uiso 1 1 d R U
H31E H 0.7663 0.9598 0.2873 0.108 Uiso 1 1 d R U
N32 N 0.5449(3) 0.1025(3) 0.39964(19) 0.130(2) Uani 1 1 d . .
H32C H 0.5098 0.1389 0.3829 0.196 Uiso 1 1 d R U
H32D H 0.5949 0.1077 0.3972 0.196 Uiso 1 1 d R U
H32E H 0.5199 0.1104 0.4275 0.196 Uiso 1 1 d R U
N33 N 0.4235(4) 0.2536(4) 0.46812(19) 0.172(3) Uani 1 1 d . .
H33C H 0.4086 0.3039 0.4584 0.259 Uiso 1 1 d R U
H33D H 0.4807 0.2297 0.4682 0.259 Uiso 1 1 d R U
H33E H 0.3963 0.2547 0.4953 0.259 Uiso 1 1 d R U
N34 N 0.8992(2) 0.66755(19) 0.34874(12) 0.0788(12) Uani 1 1 d . .
H34C H 0.9195 0.6763 0.3216 0.118 Uiso 1 1 d R U
H34D H 0.8539 0.7122 0.3593 0.118 Uiso 1 1 d R U
H34E H 0.8828 0.6271 0.3484 0.118 Uiso 1 1 d R U
N35 N 0.6401(4) 0.4224(5) 0.0615(2) 0.219(3) Uani 1 1 d . U
H35C H 0.6331 0.4444 0.0878 0.328 Uiso 1 1 d R U
H35D H 0.5912 0.4193 0.0575 0.328 Uiso 1 1 d R U
H35E H 0.6830 0.3729 0.0601 0.328 Uiso 1 1 d R U
N36 N 0.2305(2) 0.37620(19) 0.24144(12) 0.0624(10) Uani 1 1 d . .
H36C H 0.2669 0.3688 0.2165 0.094 Uiso 1 1 d R U
H36D H 0.2552 0.3827 0.2636 0.094 Uiso 1 1 d R U
H36E H 0.1818 0.4201 0.2394 0.094 Uiso 1 1 d R U

loop_
_atom_site_aniso_label
_atom_site_aniso_U_11
_atom_site_aniso_U_22
_atom_site_aniso_U_33
_atom_site_aniso_U_23
_atom_site_aniso_U_13
_atom_site_aniso_U_12
Si1 0.0297(5) 0.0315(5) 0.0194(5) -0.0035(4) -0.0024(4) -0.0124(4)
Si2 0.0256(5) 0.0238(4) 0.0212(5) 0.0027(4) -0.0068(4) -0.0068(4)
Si3 0.0270(5) 0.0299(5) 0.0231(5) 0.0019(4) -0.0011(4) -0.0147(4)
Si4 0.0225(5) 0.0222(4) 0.0263(5) -0.0044(4) -0.0031(4) -0.0032(4)
Si5 0.0275(5) 0.0261(5) 0.0229(5) -0.0005(4) -0.0046(4) -0.0139(4)
Si6 0.0264(5) 0.0189(4) 0.0233(5) 0.0008(4) -0.0056(4) -0.0073(4)
Si7 0.0200(4) 0.0238(4) 0.0256(5) -0.0014(4) -0.0054(4) -0.0068(4)
Si8 0.0267(5) 0.0184(4) 0.0227(5) 0.0021(3) -0.0053(4) -0.0075(4)
Si9 0.0200(4) 0.0247(4) 0.0220(5) -0.0004(4) -0.0028(4) -0.0069(4)
Cu1 0.0269(2) 0.02258(19) 0.0192(2) -0.00171(15) -0.00530(16) -0.00636(17)
N1 0.0224(14) 0.0225(13) 0.0200(14) -0.0013(11) -0.0042(11) -0.0075(11)
C1 0.0180(16) 0.0187(15) 0.0237(17) 0.0025(13) -0.0040(13) -0.0081(13)
N2 0.0237(14) 0.0189(13) 0.0190(14) -0.0010(10) -0.0054(11) -0.0057(11)
C2 0.0297(18) 0.0315(18) 0.0194(17) -0.0039(14) -0.0057(14) -0.0091(15)
C3 0.0297(18) 0.0290(17) 0.0193(17) -0.0080(13) -0.0048(14) -0.0076(15)
C101 0.0225(17) 0.0210(15) 0.0209(17) -0.0047(13) -0.0045(13) -0.0045(13)
C102 0.0232(17) 0.0259(17) 0.0247(18) -0.0056(14) -0.0037(14) -0.0045(14)
C103 0.0240(18) 0.0340(19) 0.036(2) -0.0094(16) -0.0060(15) -0.0061(15)
C104 0.0294(19) 0.0275(18) 0.031(2) -0.0098(15) -0.0058(15) 0.0050(15)
C105 0.0326(19) 0.0198(16) 0.0284(19) -0.0042(14) -0.0015(15) 0.0001(15)
C106 0.0291(18) 0.0216(16) 0.0217(17) -0.0055(13) 0.0003(14) -0.0064(14)
C107 0.0233(18) 0.0306(18) 0.049(2) 0.0046(16) -0.0075(16) -0.0106(15)
C108 0.079(3) 0.057(3) 0.036(2) -0.0012(19) 0.005(2) -0.046(2)
C109 0.110(4) 0.076(3) 0.035(2) 0.014(2) -0.020(2) -0.063(3)
C110 0.0311(19) 0.0251(17) 0.039(2) -0.0006(15) 0.0005(16) -0.0080(15)
C111 0.057(2) 0.059(3) 0.043(2) 0.0026(19) -0.0074(19) -0.037(2)
C112 0.049(2) 0.0327(19) 0.042(2) -0.0010(17) 0.0056(18) -0.0178(18)
C201 0.0267(18) 0.0202(15) 0.0163(16) 0.0011(12) -0.0088(13) -0.0026(14)
C202 0.0263(18) 0.0235(16) 0.0243(18) -0.0001(13) -0.0090(14) -0.0050(14)
C203 0.0261(18) 0.039(2) 0.035(2) 0.0008(16) -0.0105(15) -0.0065(16)
C204 0.036(2) 0.0297(19) 0.032(2) 0.0047(15) -0.0146(16) -0.0003(16)
C205 0.055(2) 0.0191(17) 0.030(2) 0.0048(14) -0.0111(17) -0.0126(17)
C206 0.0323(18) 0.0245(16) 0.0149(16) 0.0000(13) -0.0050(14) -0.0087(15)
C207 0.0218(17) 0.0309(18) 0.034(2) -0.0018(15) -0.0079(15) -0.0087(14)
C208 0.053(2) 0.044(2) 0.045(2) -0.0069(18) -0.0115(19) -0.0216(19)
C209 0.043(2) 0.042(2) 0.045(2) -0.0028(18) 0.0000(18) -0.0211(18)
C210 0.043(2) 0.0252(17) 0.0286(19) 0.0012(14) -0.0035(16) -0.0159(16)
C211 0.057(2) 0.036(2) 0.040(2) 0.0009(17) -0.0062(18) -0.0257(19)
C212 0.076(3) 0.068(3) 0.039(2) -0.016(2) 0.014(2) -0.049(3)
Si10 0.0275(5) 0.0254(5) 0.0360(6) 0.0055(4) -0.0077(4) -0.0144(4)
Si11 0.0275(5) 0.0302(5) 0.0259(5) 0.0014(4) 0.0009(4) -0.0124(4)
Si12 0.0295(5) 0.0205(4) 0.0336(5) 0.0099(4) -0.0107(4) -0.0108(4)
Si13 0.0254(5) 0.0238(4) 0.0285(5) -0.0030(4) -0.0040(4) -0.0087(4)
Si14 0.0224(5) 0.0241(5) 0.0310(5) 0.0047(4) -0.0095(4) -0.0082(4)
Si15 0.0301(5) 0.0262(5) 0.0230(5) 0.0039(4) -0.0083(4) -0.0120(4)
Si16 0.0204(4) 0.0185(4) 0.0303(5) 0.0020(4) -0.0058(4) -0.0058(4)
Si17 0.0268(5) 0.0256(4) 0.0221(5) 0.0059(4) -0.0051(4) -0.0110(4)
Si18 0.0209(5) 0.0188(4) 0.0320(5) 0.0010(4) -0.0038(4) -0.0052(4)
Cu2 0.0240(2) 0.01918(19) 0.0299(2) 0.00196(16) -0.00489(17) -0.00922(16)
N3 0.0217(14) 0.0167(12) 0.0231(14) 0.0004(10) -0.0028(11) -0.0071(11)
C4 0.0216(17) 0.0186(15) 0.0191(16) 0.0012(12) -0.0069(13) -0.0034(13)
N4 0.0227(14) 0.0180(13) 0.0275(15) 0.0021(11) -0.0086(11) -0.0079(11)
C5 0.0213(17) 0.0262(17) 0.039(2) 0.0058(15) -0.0081(15) -0.0116(15)
C6 0.0269(18) 0.0226(16) 0.038(2) 0.0012(14) -0.0082(15) -0.0145(15)
C301 0.0230(17) 0.0148(15) 0.034(2) 0.0008(13) -0.0055(15) -0.0072(13)
C302 0.0291(18) 0.0178(15) 0.038(2) 0.0000(14) -0.0005(16) -0.0109(14)
C303 0.032(2) 0.0239(17) 0.048(2) -0.0045(16) 0.0086(17) -0.0114(16)
C304 0.0197(18) 0.0194(16) 0.064(3) 0.0044(17) -0.0074(18) -0.0038(14)
C305 0.0286(19) 0.0235(17) 0.039(2) 0.0042(15) -0.0121(16) -0.0079(15)
C306 0.0264(18) 0.0203(16) 0.0332(19) 0.0019(14) -0.0073(15) -0.0118(14)
C307 0.042(2) 0.0321(19) 0.032(2) -0.0019(16) 0.0018(17) -0.0122(17)
C308 0.089(3) 0.071(3) 0.046(3) 0.006(2) -0.022(2) -0.045(3)
C309 0.066(3) 0.083(3) 0.039(3) -0.001(2) 0.009(2) -0.034(3)
C310 0.0256(18) 0.0273(17) 0.0284(19) 0.0033(14) -0.0059(15) -0.0029(15)
C311 0.058(3) 0.046(2) 0.052(3) -0.0030(19) 0.007(2) -0.030(2)
C312 0.051(2) 0.045(2) 0.030(2) -0.0005(17) -0.0018(17) -0.0218(19)
C401 0.0164(16) 0.0187(15) 0.0341(19) 0.0037(14) -0.0045(14) -0.0076(13)
C402 0.0213(17) 0.0283(17) 0.035(2) 0.0049(15) -0.0069(15) -0.0104(14)
C403 0.0192(17) 0.0302(18) 0.050(2) 0.0110(17) -0.0087(16) -0.0067(15)
C404 0.0234(18) 0.0204(16) 0.049(2) 0.0050(16) 0.0045(16) -0.0022(14)
C405 0.0235(17) 0.0260(17) 0.039(2) -0.0030(15) 0.0059(15) -0.0093(14)
C406 0.0179(16) 0.0245(16) 0.034(2) -0.0003(14) 0.0011(14) -0.0087(14)
C407 0.044(2) 0.034(2) 0.040(2) 0.0071(17) -0.0207(18) -0.0090(17)
C408 0.080(4) 0.114(5) 0.126(5) -0.037(4) -0.058(3) -0.032(3)
C409 0.140(5) 0.086(4) 0.048(3) -0.035(3) 0.025(3) -0.058(4)
C410 0.0250(18) 0.0349(19) 0.0289(19) -0.0032(15) -0.0022(15) -0.0082(15)
C411 0.0318(19) 0.0367(19) 0.033(2) 0.0056(16) -0.0071(16) -0.0068(16)
C412 0.056(2) 0.053(2) 0.033(2) -0.0074(18) -0.0027(18) -0.026(2)
K1 0.0249(4) 0.0221(3) 0.0251(4) 0.0017(3) -0.0040(3) -0.0086(3)
N5 0.0271(15) 0.0245(14) 0.0300(16) 0.0000(12) -0.0029(12) -0.0113(12)
N6 0.0358(16) 0.0298(15) 0.0254(15) 0.0033(12) -0.0035(12) -0.0181(13)
O1 0.0254(12) 0.0294(12) 0.0248(12) 0.0037(9) -0.0054(9) -0.0134(10)
O2 0.0341(12) 0.0249(11) 0.0234(12) 0.0012(9) -0.0032(10) -0.0157(10)
O3 0.0336(13) 0.0262(12) 0.0362(14) -0.0020(10) 0.0030(11) -0.0112(10)
O4 0.0349(13) 0.0255(11) 0.0302(13) -0.0044(10) -0.0008(10) -0.0113(10)
O5 0.0244(12) 0.0276(12) 0.0392(14) 0.0056(10) -0.0059(10) -0.0065(10)
O6 0.0353(13) 0.0317(12) 0.0302(13) 0.0053(10) -0.0094(10) -0.0163(11)
C7 0.0326(19) 0.0365(19) 0.0261(19) -0.0027(15) 0.0061(15) -0.0172(16)
C8 0.041(2) 0.0366(19) 0.0217(18) 0.0003(15) 0.0008(15) -0.0197(17)
C9 0.0222(17) 0.0363(18) 0.0235(18) -0.0011(14) -0.0057(14) -0.0120(15)
C10 0.0269(18) 0.0276(17) 0.035(2) -0.0043(15) -0.0064(15) -0.0119(15)
C11 0.039(2) 0.0267(17) 0.035(2) 0.0021(15) -0.0076(16) -0.0171(16)
C12 0.036(2) 0.0339(19) 0.034(2) 0.0058(15) -0.0001(16) -0.0226(16)
C13 0.046(2) 0.043(2) 0.0250(19) -0.0031(16) 0.0059(16) -0.0233(18)
C14 0.036(2) 0.036(2) 0.035(2) -0.0116(16) 0.0113(16) -0.0166(17)
C15 0.040(2) 0.0269(18) 0.036(2) -0.0093(15) -0.0039(17) -0.0058(16)
C16 0.046(2) 0.0218(17) 0.037(2) -0.0048(15) -0.0024(17) -0.0101(16)
C17 0.038(2) 0.0203(16) 0.041(2) 0.0048(15) -0.0052(17) -0.0119(15)
C18 0.039(2) 0.0251(17) 0.036(2) 0.0087(15) -0.0064(16) -0.0163(16)
C19 0.0317(19) 0.0336(19) 0.039(2) -0.0002(16) -0.0010(16) -0.0199(16)
C20 0.0252(18) 0.0354(19) 0.044(2) -0.0017(16) -0.0028(16) -0.0128(16)
C21 0.0233(18) 0.0323(19) 0.050(2) 0.0066(17) -0.0152(17) -0.0042(15)
C22 0.035(2) 0.0286(18) 0.040(2) 0.0056(15) -0.0174(17) -0.0082(16)
C23 0.043(2) 0.038(2) 0.028(2) 0.0100(16) -0.0103(16) -0.0166(17)
C24 0.052(2) 0.0330(19) 0.032(2) 0.0123(15) -0.0098(17) -0.0242(18)
K2 0.0260(4) 0.0229(3) 0.0249(4) 0.0011(3) -0.0045(3) -0.0090(3)
O7 0.0296(12) 0.0289(12) 0.0305(13) -0.0028(10) -0.0062(10) -0.0116(10)
O8 0.0270(12) 0.0344(13) 0.0342(14) -0.0017(10) -0.0006(10) -0.0143(10)
O9 0.0341(13) 0.0239(12) 0.0315(14) 0.0055(10) 0.0001(10) -0.0061(10)
O10 0.0312(13) 0.0254(11) 0.0306(13) 0.0013(10) -0.0009(10) -0.0125(10)
O11 0.0316(12) 0.0350(13) 0.0252(13) 0.0030(10) -0.0084(10) -0.0123(11)
O12 0.0272(12) 0.0383(13) 0.0286(13) -0.0077(10) -0.0036(10) -0.0131(11)
N7 0.0267(15) 0.0265(14) 0.0290(16) -0.0013(12) -0.0026(12) -0.0112(12)
N8 0.0319(16) 0.0301(15) 0.0262(16) -0.0038(12) 0.0001(12) -0.0083(13)
C25 0.033(2) 0.0234(17) 0.041(2) -0.0051(15) -0.0012(16) -0.0041(15)
C26 0.043(2) 0.0284(18) 0.035(2) -0.0044(15) -0.0030(17) -0.0168(17)
C27 0.036(2) 0.0320(18) 0.041(2) -0.0004(16) -0.0143(17) -0.0193(16)
C28 0.037(2) 0.038(2) 0.045(2) 0.0078(17) -0.0111(17) -0.0261(17)
C29 0.0285(19) 0.051(2) 0.030(2) 0.0020(17) -0.0039(16) -0.0171(17)
C30 0.0285(19) 0.038(2) 0.028(2) -0.0017(15) -0.0043(15) -0.0028(16)
C31 0.037(2) 0.0244(18) 0.050(2) -0.0085(16) 0.0021(18) -0.0038(16)
C32 0.036(2) 0.0260(18) 0.044(2) 0.0062(16) -0.0011(17) -0.0037(16)
C33 0.052(2) 0.0277(18) 0.033(2) 0.0089(15) -0.0052(17) -0.0144(18)
C34 0.054(2) 0.0289(18) 0.032(2) 0.0033(15) 0.0054(17) -0.0235(18)
C35 0.035(2) 0.0382(19) 0.0230(18) -0.0006(15) 0.0009(15) -0.0157(17)
C36 0.0314(19) 0.0329(18) 0.0272(19) -0.0083(15) 0.0032(15) -0.0095(15)
C37 0.0204(17) 0.0352(19) 0.041(2) -0.0020(16) -0.0027(15) -0.0044(15)
C38 0.0280(19) 0.0348(19) 0.040(2) 0.0036(16) -0.0106(16) -0.0071(16)
C39 0.0291(19) 0.061(2) 0.026(2) 0.0048(17) -0.0098(15) -0.0196(18)
C40 0.035(2) 0.059(2) 0.029(2) -0.0103(17) -0.0062(16) -0.0231(19)
C41 0.037(2) 0.047(2) 0.034(2) -0.0126(17) -0.0039(17) -0.0129(18)
C42 0.035(2) 0.043(2) 0.032(2) -0.0109(17) -0.0006(16) -0.0067(17)
K3 0.0254(4) 0.0211(3) 0.0254(4) 0.0009(3) -0.0046(3) -0.0096(3)
N9 0.0301(15) 0.0256(14) 0.0301(16) 0.0063(12) -0.0067(12) -0.0146(12)
N10 0.0268(14) 0.0227(13) 0.0243(15) 0.0027(11) -0.0028(12) -0.0117(12)
O13 0.0306(12) 0.0248(11) 0.0310(13) 0.0079(9) -0.0107(10) -0.0139(10)
O14 0.0294(12) 0.0265(11) 0.0229(12) 0.0018(9) -0.0064(9) -0.0129(10)
O15 0.0278(12) 0.0248(11) 0.0285(13) -0.0031(9) -0.0014(10) -0.0108(10)
O16 0.0292(12) 0.0312(12) 0.0327(14) 0.0000(10) -0.0102(10) -0.0145(10)
O17 0.0286(12) 0.0211(11) 0.0330(13) 0.0026(9) -0.0019(10) -0.0116(10)
O18 0.0279(12) 0.0237(11) 0.0299(13) 0.0052(9) -0.0063(10) -0.0113(10)
C43 0.034(2) 0.0328(18) 0.038(2) 0.0106(16) -0.0081(16) -0.0190(16)
C44 0.043(2) 0.0352(19) 0.037(2) 0.0126(16) -0.0106(17) -0.0228(17)
C45 0.0350(19) 0.0291(17) 0.0237(18) 0.0069(14) -0.0082(15) -0.0131(15)
C46 0.0300(18) 0.0304(17) 0.0227(18) 0.0027(14) -0.0093(14) -0.0111(15)
C47 0.0243(17) 0.0302(17) 0.0323(19) 0.0018(14) -0.0077(14) -0.0155(15)
C48 0.0226(17) 0.0278(17) 0.034(2) 0.0015(14) -0.0049(15) -0.0118(14)
C49 0.0250(18) 0.0374(19) 0.0265(19) 0.0043(15) 0.0001(14) -0.0169(15)
C50 0.0267(18) 0.0380(19) 0.0245(19) -0.0021(15) 0.0018(14) -0.0137(16)
C51 0.039(2) 0.0248(17) 0.0286(19) -0.0037(14) -0.0070(16) -0.0088(15)
C52 0.039(2) 0.0265(17) 0.029(2) -0.0035(14) -0.0098(16) -0.0131(16)
C53 0.036(2) 0.0307(18) 0.047(2) -0.0018(16) -0.0109(17) -0.0210(16)
C54 0.037(2) 0.0254(17) 0.043(2) 0.0025(15) -0.0051(16) -0.0188(16)
C55 0.0327(19) 0.0244(16) 0.0329(19) 0.0036(14) -0.0068(15) -0.0168(15)
C56 0.0319(18) 0.0226(16) 0.0300(19) 0.0044(14) -0.0040(15) -0.0136(15)
C57 0.0319(19) 0.0231(17) 0.039(2) 0.0070(15) -0.0130(16) -0.0104(15)
C58 0.0282(18) 0.0193(16) 0.042(2) 0.0029(15) -0.0085(16) -0.0075(14)
C59 0.0223(17) 0.0314(18) 0.033(2) 0.0031(15) -0.0046(15) -0.0097(15)
C60 0.0268(18) 0.0326(18) 0.040(2) 0.0048(15) -0.0076(15) -0.0179(16)
N11 0.059(2) 0.0397(19) 0.080(3) -0.0036(17) -0.0205(19) -0.0199(17)
N12 0.083(2) 0.0438(19) 0.039(2) 0.0076(15) -0.0213(17) -0.0253(18)
K4 0.0314(4) 0.0268(4) 0.0410(5) -0.0026(3) -0.0035(3) -0.0051(3)
N13 0.0411(18) 0.0459(19) 0.061(2) 0.0031(17) -0.0010(16) -0.0105(16)
K5 0.0328(4) 0.0346(4) 0.0484(5) -0.0004(4) -0.0153(4) -0.0073(3)
N14 0.083(3) 0.041(2) 0.081(3) -0.0031(18) -0.045(2) -0.0128(19)
N15 0.096(3) 0.086(3) 0.066(3) 0.021(2) -0.035(2) -0.016(2)
N16 0.0432(19) 0.079(3) 0.036(2) 0.0128(18) 0.0028(15) -0.0064(18)
K6 0.0364(4) 0.0267(4) 0.0336(4) 0.0010(3) -0.0106(3) -0.0005(3)
N17 0.041(2) 0.088(3) 0.074(3) -0.029(2) 0.0018(18) -0.016(2)
N18 0.0349(17) 0.0365(17) 0.054(2) -0.0042(15) -0.0091(15) -0.0150(14)
N19 0.049(2) 0.059(2) 0.074(3) -0.0173(19) -0.0140(18) -0.0099(18)
N20 0.072(2) 0.0268(16) 0.049(2) 0.0003(14) -0.0306(17) -0.0097(16)
N21 0.179(5) 0.152(5) 0.094(4) -0.043(4) -0.034(4) 0.004(4)
N22 0.076(2) 0.056(2) 0.055(2) 0.0099(18) -0.0087(19) -0.031(2)
N23 0.142(2) 0.124(2) 0.139(3) -0.0208(17) 0.0479(17) -0.0750(18)
N24 0.218(6) 0.084(3) 0.100(4) -0.018(3) -0.059(4) -0.044(4)
N25 0.163(3) 0.111(3) 0.111(3) 0.013(3) 0.015(3) -0.031(3)
N26 0.066(3) 0.140(4) 0.110(4) 0.009(3) 0.003(3) -0.044(3)
N27 0.081(2) 0.0399(19) 0.050(2) 0.0010(16) -0.0076(19) -0.0113(18)
N28 0.125(4) 0.177(5) 0.057(3) -0.008(3) -0.009(3) -0.097(4)
N29 0.062(2) 0.076(3) 0.051(2) 0.020(2) -0.0013(18) -0.015(2)
N30 0.088(3) 0.053(2) 0.147(4) -0.006(3) -0.043(3) -0.033(2)
N31 0.078(3) 0.060(2) 0.062(3) -0.0114(19) 0.015(2) -0.020(2)
N32 0.091(3) 0.087(4) 0.200(6) -0.015(4) 0.014(4) -0.034(3)
N33 0.232(7) 0.215(7) 0.130(6) 0.036(5) -0.047(5) -0.148(6)
N34 0.113(3) 0.0348(19) 0.077(3) -0.0064(18) -0.033(2) -0.011(2)
N35 0.180(5) 0.334(6) 0.140(5) -0.026(4) -0.014(4) -0.103(4)
N36 0.049(2) 0.057(2) 0.069(3) -0.0127(19) -0.0009(18) -0.0106(18)

loop_
_atom_type_symbol
_atom_type_description
_atom_type_scat_dispersion_real
_atom_type_scat_dispersion_imag
_atom_type_scat_source
C C 0.0033 0.0016 'International Tables Vol C Tables 4.2.6.8 and 6.1.1.4'
H H 0.0000 0.0000 'International Tables Vol C Tables 4.2.6.8 and 6.1.1.4'
N N 0.0061 0.0033 'International Tables Vol C Tables 4.2.6.8 and 6.1.1.4'
O O 0.0106 0.0060 'International Tables Vol C Tables 4.2.6.8 and 6.1.1.4'
K K 0.2009 0.2494 'International Tables Vol C Tables 4.2.6.8 and 6.1.1.4'
Cu Cu 0.3201 1.2651 'International Tables Vol C Tables 4.2.6.8 and 6.1.1.4'
Si Si 0.0817 0.0704 'International Tables Vol C Tables 4.2.6.8 and 6.1.1.4'

loop_
_geom_angle_atom_site_label_1
_geom_angle_atom_site_label_2
_geom_angle_atom_site_label_3
_geom_angle
_geom_angle_site_symmetry_1
_geom_angle_site_symmetry_3
Si2 Si1 Si4 98.77(4) . .
Si2 Si1 Si3 66.39(4) . .
Si4 Si1 Si3 66.00(4) . .
Si2 Si1 Si5 64.99(4) . .
Si4 Si1 Si5 64.07(4) . .
Si3 Si1 Si5 100.32(4) . .
Si9 Si2 Si6 64.65(4) . .
Si9 Si2 Si1 111.23(4) . .
Si6 Si2 Si1 109.87(4) . .
Si9 Si2 Si5 57.34(3) . .
Si6 Si2 Si5 102.49(4) . .
Si1 Si2 Si5 58.32(3) . .
Si9 Si2 Si3 102.69(4) . .
Si6 Si2 Si3 56.69(3) . .
Si1 Si2 Si3 57.27(3) . .
Si5 Si2 Si3 90.95(4) . .
Si9 Si2 K4 75.27(3) . 1_565
Si6 Si2 K4 73.48(3) . 1_565
Si1 Si2 K4 173.42(4) . 1_565
Si5 Si2 K4 127.16(4) . 1_565
Si3 Si2 K4 123.35(4) . 1_565
Si7 Si3 Si6 63.94(3) . .
Si7 Si3 Si1 109.67(4) . .
Si6 Si3 Si1 108.91(4) . .
Si7 Si3 Si4 57.07(3) . .
Si6 Si3 Si4 100.44(4) . .
Si1 Si3 Si4 56.59(3) . .
Si7 Si3 Si2 100.91(4) . .
Si6 Si3 Si2 56.58(3) . .
Si1 Si3 Si2 56.35(3) . .
Si4 Si3 Si2 87.52(3) . .
Si8 Si4 Si1 111.89(4) . .
Si8 Si4 Si7 65.14(4) . .
Si1 Si4 Si7 109.92(4) . .
Si8 Si4 Si5 57.75(3) . .
Si1 Si4 Si5 58.75(3) . .
Si7 Si4 Si5 103.40(4) . .
Si8 Si4 Si3 103.32(4) . .
Si1 Si4 Si3 57.42(3) . .
Si7 Si4 Si3 56.50(3) . .
Si5 Si4 Si3 91.93(4) . .
Si8 Si4 K6 71.49(3) . .
Si1 Si4 K6 175.19(4) . .
Si7 Si4 K6 68.01(3) . .
Si5 Si4 K6 125.68(4) . .
Si3 Si4 K6 118.94(4) . .
Si8 Si4 K5 115.79(4) . .
Si1 Si4 K5 109.00(4) . .
Si7 Si4 K5 136.56(4) . .
Si5 Si4 K5 112.88(3) . .
Si3 Si4 K5 140.50(4) . .
K6 Si4 K5 71.63(2) . .
Si8 Si5 Si9 63.98(3) . .
Si8 Si5 Si1 110.15(4) . .
Si9 Si5 Si1 109.46(4) . .
Si8 Si5 Si4 57.42(3) . .
Si9 Si5 Si4 101.81(4) . .
Si1 Si5 Si4 57.18(3) . .
Si8 Si5 Si2 101.91(4) . .
Si9 Si5 Si2 57.06(3) . .
Si1 Si5 Si2 56.69(3) . .
Si4 Si5 Si2 89.60(4) . .
Cu1 Si6 Si2 112.12(4) . .
Cu1 Si6 Si3 112.69(4) . .
Si2 Si6 Si3 66.73(4) . .
Cu1 Si6 Si7 58.03(3) . .
Si2 Si6 Si7 103.69(4) . .
Si3 Si6 Si7 57.82(3) . .
Cu1 Si6 Si9 58.02(3) . .
Si2 Si6 Si9 57.64(3) . .
Si3 Si6 Si9 104.83(4) . .
Si7 Si6 Si9 90.37(4) . .
Cu1 Si6 K4 109.23(3) . 1_565
Si2 Si6 K4 66.15(3) . 1_565
Si3 Si6 K4 125.49(4) . 1_565
Si7 Si6 K4 160.82(4) . 1_565
Si9 Si6 K4 70.45(3) . 1_565
Si3 Si7 Cu1 113.12(4) . .
Si3 Si7 Si4 66.43(4) . .
Cu1 Si7 Si4 111.17(4) . .
Si3 Si7 Si6 58.24(3) . .
Cu1 Si7 Si6 58.07(3) . .
Si4 Si7 Si6 102.92(4) . .
Si3 Si7 Si8 104.72(4) . .
Cu1 Si7 Si8 57.54(3) . .
Si4 Si7 Si8 57.17(3) . .
Si6 Si7 Si8 89.81(4) . .
Si3 Si7 K6 129.71(4) . .
Cu1 Si7 K6 105.70(3) . .
Si4 Si7 K6 70.56(3) . .
Si6 Si7 K6 160.01(4) . .
Si8 Si7 K6 70.67(3) . .
Si4 Si8 Si5 64.83(4) . .
Si4 Si8 Cu1 111.48(4) . .
Si5 Si8 Cu1 112.53(4) . .
Si4 Si8 Si9 102.84(4) . .
Si5 Si8 Si9 58.07(3) . .
Cu1 Si8 Si9 58.22(3) . .
Si4 Si8 Si7 57.69(3) . .
Si5 Si8 Si7 103.14(4) . .
Cu1 Si8 Si7 57.35(3) . .
Si9 Si8 Si7 89.76(4) . .
Si4 Si8 K6 68.15(3) . .
Si5 Si8 K6 129.06(4) . .
Cu1 Si8 K6 101.80(3) . .
Si9 Si8 K6 154.67(4) . .
Si7 Si8 K6 65.25(3) . .
Si2 Si9 Si5 65.60(4) . .
Si2 Si9 Cu1 111.74(4) . .
Si5 Si9 Cu1 112.11(4) . .
Si2 Si9 Si8 103.65(4) . .
Si5 Si9 Si8 57.94(3) . .
Cu1 Si9 Si8 57.91(3) . .
Si2 Si9 Si6 57.71(3) . .
Si5 Si9 Si6 103.41(4) . .
Cu1 Si9 Si6 57.54(3) . .
Si8 Si9 Si6 90.06(4) . .
Si2 Si9 K4 64.88(3) . 1_565
Si5 Si9 K4 125.13(4) . 1_565
Cu1 Si9 K4 106.88(3) . 1_565
Si8 Si9 K4 157.69(4) . 1_565
Si6 Si9 K4 67.64(3) . 1_565
C1 Cu1 Si7 129.86(8) . .
C1 Cu1 Si6 130.31(8) . .
Si7 Cu1 Si6 63.90(3) . .
C1 Cu1 Si8 131.97(8) . .
Si7 Cu1 Si8 65.12(3) . .
Si6 Cu1 Si8 97.71(3) . .
C1 Cu1 Si9 132.47(8) . .
Si7 Cu1 Si9 97.65(3) . .
Si6 Cu1 Si9 64.44(3) . .
Si8 Cu1 Si9 63.87(3) . .
C1 N1 C3 112.0(2) . .
C1 N1 C101 123.5(2) . .
C3 N1 C101 123.9(2) . .
N2 C1 N1 102.6(2) . .
N2 C1 Cu1 129.5(2) . .
N1 C1 Cu1 127.8(2) . .
C1 N2 C2 112.0(2) . .
C1 N2 C201 124.2(2) . .
C2 N2 C201 123.8(2) . .
C3 C2 N2 106.3(3) . .
C3 C2 H2 126.9 . .
N2 C2 H2 126.9 . .
C2 C3 N1 107.2(3) . .
C2 C3 H3 126.4 . .
N1 C3 H3 126.4 . .
C106 C101 C102 123.0(3) . .
C106 C101 N1 119.7(3) . .
C102 C101 N1 117.3(3) . .
C103 C102 C101 116.9(3) . .
C103 C102 C107 121.2(3) . .
C101 C102 C107 121.9(3) . .
C104 C103 C102 121.7(3) . .
C104 C103 H103 119.2 . .
C102 C103 H103 119.2 . .
C105 C104 C103 119.9(3) . .
C105 C104 K4 81.64(19) . 1_565
C103 C104 K4 107.3(2) . 1_565
C105 C104 H104 114.4 . .
C103 C104 H104 114.4 . .
K4 C104 H104 114.4 1_565 .
C104 C105 C106 121.8(3) . .
C104 C105 K4 74.19(19) . 1_565
C106 C105 K4 110.72(19) . 1_565
C104 C105 H105 114.5 . .
C106 C105 H105 114.5 . .
K4 C105 H105 114.5 1_565 .
C105 C106 C101 116.7(3) . .
C105 C106 C110 121.7(3) . .
C101 C106 C110 121.5(3) . .
C102 C107 C108 112.7(3) . .
C102 C107 C109 111.1(3) . .
C108 C107 C109 109.9(3) . .
C102 C107 H107 107.6 . .
C108 C107 H107 107.6 . .
C109 C107 H107 107.6 . .
C107 C108 H10C 109.5 . .
C107 C108 H10D 109.5 . .
H10C C108 H10D 109.5 . .
C107 C108 H10E 109.5 . .
H10C C108 H10E 109.5 . .
H10D C108 H10E 109.5 . .
C107 C109 H10F 109.5 . .
C107 C109 H10G 109.5 . .
H10F C109 H10G 109.5 . .
C107 C109 H10H 109.5 . .
H10F C109 H10H 109.5 . .
H10G C109 H10H 109.5 . .
C106 C110 C112 113.2(3) . .
C106 C110 C111 109.7(3) . .
C112 C110 C111 109.2(3) . .
C106 C110 H110 108.2 . .
C112 C110 H110 108.2 . .
C111 C110 H110 108.2 . .
C110 C111 H11F 109.5 . .
C110 C111 H11G 109.5 . .
H11F C111 H11G 109.5 . .
C110 C111 H11H 109.5 . .
H11F C111 H11H 109.5 . .
H11G C111 H11H 109.5 . .
C110 C112 H11I 109.5 . .
C110 C112 H11J 109.5 . .
H11I C112 H11J 109.5 . .
C110 C112 H11K 109.5 . .
H11I C112 H11K 109.5 . .
H11J C112 H11K 109.5 . .
C202 C201 C206 122.9(3) . .
C202 C201 N2 118.6(2) . .
C206 C201 N2 118.5(3) . .
C203 C202 C201 117.6(3) . .
C203 C202 C207 120.6(3) . .
C201 C202 C207 121.9(3) . .
C204 C203 C202 121.3(3) . .
C204 C203 K6 64.12(18) . .
C202 C203 K6 103.3(2) . .
C204 C203 H203 119.3 . .
C202 C203 H203 119.3 . .
K6 C203 H203 102.1 . .
C205 C204 C203 119.8(3) . .
C205 C204 K6 89.0(2) . .
C203 C204 K6 92.5(2) . .
C205 C204 H204 116.3 . .
C203 C204 H204 116.3 . .
K6 C204 H204 116.3 . .
C204 C205 C206 121.9(3) . .
C204 C205 K6 67.22(19) . .
C206 C205 K6 103.39(19) . .
C204 C205 H205 119.0 . .
C206 C205 H205 119.0 . .
K6 C205 H205 99.2 . .
C205 C206 C201 116.5(3) . .
C205 C206 C210 122.2(3) . .
C201 C206 C210 121.3(3) . .
C202 C207 C208 110.9(3) . .
C202 C207 C209 112.0(3) . .
C208 C207 C209 110.3(3) . .
C202 C207 H207 107.8 . .
C208 C207 H207 107.8 . .
C209 C207 H207 107.8 . .
C207 C208 H20F 109.5 . .
C207 C208 H20G 109.5 . .
H20F C208 H20G 109.5 . .
C207 C208 H20H 109.5 . .
H20F C208 H20H 109.5 . .
H20G C208 H20H 109.5 . .
C207 C209 H20I 109.5 . .
C207 C209 H20J 109.5 . .
H20I C209 H20J 109.5 . .
C207 C209 H20K 109.5 . .
H20I C209 H20K 109.5 . .
H20J C209 H20K 109.5 . .
C206 C210 C212 110.6(3) . .
C206 C210 C211 114.3(3) . .
C212 C210 C211 109.0(3) . .
C206 C210 H210 107.5 . .
C212 C210 H210 107.5 . .
C211 C210 H210 107.5 . .
C210 C211 H21F 109.5 . .
C210 C211 H21G 109.5 . .
H21F C211 H21G 109.5 . .
C210 C211 H21H 109.5 . .
H21F C211 H21H 109.5 . .
H21G C211 H21H 109.5 . .
C210 C212 H21I 109.5 . .
C210 C212 H21J 109.5 . .
H21I C212 H21J 109.5 . .
C210 C212 H21K 109.5 . .
H21I C212 H21K 109.5 . .
H21J C212 H21K 109.5 . .
Si14 Si10 Si12 99.80(4) . .
Si14 Si10 Si11 65.82(4) . .
Si12 Si10 Si11 65.49(4) . .
Si14 Si10 Si13 65.95(4) . .
Si12 Si10 Si13 65.59(4) . .
Si11 Si10 Si13 100.63(4) . .
Si15 Si11 Si18 63.43(3) . .
Si15 Si11 Si10 109.84(4) . .
Si18 Si11 Si10 108.86(5) . .
Si15 Si11 Si12 57.26(3) . .
Si18 Si11 Si12 100.89(4) . .
Si10 Si11 Si12 57.05(3) . .
Si15 Si11 Si14 101.49(4) . .
Si18 Si11 Si14 56.62(3) . .
Si10 Si11 Si14 56.78(3) . .
Si12 Si11 Si14 89.41(4) . .
Si16 Si12 Si10 109.45(4) . .
Si16 Si12 Si15 64.04(3) . .
Si10 Si12 Si15 110.10(4) . .
Si16 Si12 Si11 101.79(4) . .
Si10 Si12 Si11 57.46(3) . .
Si15 Si12 Si11 57.13(3) . .
Si16 Si12 Si13 56.72(3) . .
Si10 Si12 Si13 57.43(3) . .
Si15 Si12 Si13 102.45(4) . .
Si11 Si12 Si13 90.89(4) . .
Si16 Si12 K5 64.97(3) . .
Si10 Si12 K5 174.39(4) . .
Si15 Si12 K5 68.54(3) . .
Si11 Si12 K5 123.16(4) . .
Si13 Si12 K5 117.20(4) . .
Si16 Si12 K6 60.93(3) . .
Si10 Si12 K6 110.81(4) . .
Si15 Si12 K6 119.15(4) . .
Si11 Si12 K6 156.54(4) . .
Si13 Si12 K6 66.63(3) . .
K5 Si12 K6 66.39(2) . .
Si16 Si13 Si17 63.80(3) . .
Si16 Si13 Si10 109.24(5) . .
Si17 Si13 Si10 109.41(4) . .
Si16 Si13 Si12 56.94(3) . .
Si17 Si13 Si12 101.86(4) . .
Si10 Si13 Si12 56.98(3) . .
Si16 Si13 Si14 100.73(4) . .
Si17 Si13 Si14 56.84(3) . .
Si10 Si13 Si14 56.70(3) . .
Si12 Si13 Si14 89.21(4) . .
Si16 Si13 K6 63.60(3) . .
Si17 Si13 K6 119.15(4) . .
Si10 Si13 K6 114.96(4) . .
Si12 Si13 K6 72.33(3) . .
Si14 Si13 K6 160.26(4) . .
Si18 Si14 Si17 64.23(4) . .
Si18 Si14 Si10 110.05(4) . .
Si17 Si14 Si10 110.07(4) . .
Si18 Si14 Si11 57.30(3) . .
Si17 Si14 Si11 102.73(4) . .
Si10 Si14 Si11 57.39(3) . .
Si18 Si14 Si13 101.72(4) . .
Si17 Si14 Si13 56.89(3) . .
Si10 Si14 Si13 57.35(3) . .
Si11 Si14 Si13 90.48(4) . .
Si11 Si15 Si12 65.60(4) . .
Si11 Si15 Cu2 113.09(4) . .
Si12 Si15 Cu2 112.20(4) . .
Si11 Si15 Si18 58.36(3) . .
Si12 Si15 Si18 103.13(4) . .
Cu2 Si15 Si18 57.98(3) . .
Si11 Si15 Si16 103.23(4) . .
Si12 Si15 Si16 57.63(3) . .
Cu2 Si15 Si16 57.69(3) . .
Si18 Si15 Si16 88.81(4) . .
Si11 Si15 K5 134.33(4) . .
Si12 Si15 K5 72.03(3) . .
Cu2 Si15 K5 97.79(3) . .
Si18 Si15 K5 152.35(4) . .
Si16 Si15 K5 65.31(3) . .
Si13 Si16 Si12 66.34(4) . .
Si13 Si16 Cu2 114.30(4) . .
Si12 Si16 Cu2 113.64(4) . .
Si13 Si16 Si17 58.38(3) . .
Si12 Si16 Si17 104.63(4) . .
Cu2 Si16 Si17 59.09(3) . .
Si13 Si16 Si15 105.19(4) . .
Si12 Si16 Si15 58.33(3) . .
Cu2 Si16 Si15 58.51(3) . .
Si17 Si16 Si15 91.21(4) . .
Si13 Si16 K6 76.91(3) . .
Si12 Si16 K6 80.60(3) . .
Cu2 Si16 K6 164.22(4) . .
Si17 Si16 K6 125.91(4) . .
Si15 Si16 K6 131.46(4) . .
Si13 Si16 K5 134.68(4) . .
Si12 Si16 K5 75.19(3) . .
Cu2 Si16 K5 102.27(3) . .
Si17 Si16 K5 160.09(4) . .
Si15 Si16 K5 71.54(3) . .
K6 Si16 K5 73.95(2) . .
Si14 Si17 Si13 66.27(3) . .
Si14 Si17 Cu2 112.14(4) . .
Si13 Si17 Cu2 112.51(4) . .
Si14 Si17 Si16 103.10(4) . .
Si13 Si17 Si16 57.81(3) . .
Cu2 Si17 Si16 57.77(3) . .
Si14 Si17 Si18 57.74(3) . .
Si13 Si17 Si18 103.73(4) . .
Cu2 Si17 Si18 57.63(3) . .
Si16 Si17 Si18 88.86(4) . .
Si14 Si18 Cu2 113.49(4) . .
Si14 Si18 Si11 66.08(4) . .
Cu2 Si18 Si11 113.59(4) . .
Si14 Si18 Si15 104.47(4) . .
Cu2 Si18 Si15 58.65(3) . .
Si11 Si18 Si15 58.21(3) . .
Si14 Si18 Si17 58.02(3) . .
Cu2 Si18 Si17 58.79(3) . .
Si11 Si18 Si17 104.54(4) . .
Si15 Si18 Si17 91.13(4) . .
Si14 Si18 K4 92.42(3) . 1_655
Cu2 Si18 K4 132.48(3) . 1_655
Si11 Si18 K4 113.25(4) . 1_655
Si15 Si18 K4 153.38(4) . 1_655
Si17 Si18 K4 115.39(4) . 1_655
C4 Cu2 Si16 129.45(8) . .
C4 Cu2 Si18 135.00(8) . .
Si16 Cu2 Si18 95.51(3) . .
C4 Cu2 Si15 132.97(9) . .
Si16 Cu2 Si15 63.80(3) . .
Si18 Cu2 Si15 63.36(3) . .
C4 Cu2 Si17 130.17(9) . .
Si16 Cu2 Si17 63.14(3) . .
Si18 Cu2 Si17 63.58(3) . .
Si15 Cu2 Si17 96.74(3) . .
C4 N3 C6 111.7(2) . .
C4 N3 C301 124.4(2) . .
C6 N3 C301 123.2(2) . .
N4 C4 N3 102.9(2) . .
N4 C4 Cu2 129.3(2) . .
N3 C4 Cu2 127.8(2) . .
C4 N4 C5 111.9(2) . .
C4 N4 C401 123.6(2) . .
C5 N4 C401 124.4(2) . .
C6 C5 N4 106.5(2) . .
C6 C5 H5 126.8 . .
N4 C5 H5 126.8 . .
C5 C6 N3 107.0(3) . .
C5 C6 H6 126.5 . .
N3 C6 H6 126.5 . .
C302 C301 C306 124.0(3) . .
C302 C301 N3 119.4(3) . .
C306 C301 N3 116.7(3) . .
C301 C302 C303 116.3(3) . .
C301 C302 C307 121.8(3) . .
C303 C302 C307 121.8(3) . .
C304 C303 C302 121.7(3) . .
C304 C303 K4 74.80(19) . 1_655
C302 C303 K4 118.33(19) . 1_655
C304 C303 H303 119.2 . .
C302 C303 H303 119.2 . .
K4 C303 H303 77.4 1_655 .
C303 C304 C305 120.1(3) . .
C303 C304 K4 82.38(19) . 1_655
C305 C304 K4 113.9(2) . 1_655
C303 C304 H304 119.9 . .
C305 C304 H304 119.9 . .
K4 C304 H304 74.1 1_655 .
C304 C305 C306 121.2(3) . .
C304 C305 H306 119.4 . .
C306 C305 H306 119.4 . .
C305 C306 C301 116.6(3) . .
C305 C306 C310 120.8(3) . .
C301 C306 C310 122.6(3) . .
C302 C307 C309 114.0(3) . .
C302 C307 C308 110.8(3) . .
C309 C307 C308 110.8(3) . .
C302 C307 H307 106.9 . .
C309 C307 H307 106.9 . .
C308 C307 H307 106.9 . .
C307 C308 H30F 109.5 . .
C307 C308 H30G 109.5 . .
H30F C308 H30G 109.5 . .
C307 C308 H30H 109.5 . .
H30F C308 H30H 109.5 . .
H30G C308 H30H 109.5 . .
C307 C309 H30I 109.5 . .
C307 C309 H30J 109.5 . .
H30I C309 H30J 109.5 . .
C307 C309 H30K 109.5 . .
H30I C309 H30K 109.5 . .
H30J C309 H30K 109.5 . .
C306 C310 C311 112.6(3) . .
C306 C310 C312 111.8(3) . .
C311 C310 C312 110.3(3) . .
C306 C310 H310 107.3 . .
C311 C310 H310 107.3 . .
C312 C310 H310 107.3 . .
C310 C311 H31F 109.5 . .
C310 C311 H31G 109.5 . .
H31F C311 H31G 109.5 . .
C310 C311 H31H 109.5 . .
H31F C311 H31H 109.5 . .
H31G C311 H31H 109.5 . .
C310 C312 H31I 109.5 . .
C310 C312 H31J 109.5 . .
H31I C312 H31J 109.5 . .
C310 C312 H31K 109.5 . .
H31I C312 H31K 109.5 . .
H31J C312 H31K 109.5 . .
C402 C401 C406 123.2(3) . .
C402 C401 N4 118.2(3) . .
C406 C401 N4 118.6(3) . .
C403 C402 C401 117.5(3) . .
C403 C402 C407 120.2(3) . .
C401 C402 C407 122.2(3) . .
C404 C403 C402 120.5(3) . .
C404 C403 K5 87.31(19) . .
C402 C403 K5 97.93(19) . .
C404 C403 H403 115.3 . .
C402 C403 H403 115.3 . .
K5 C403 H403 115.3 . .
C405 C404 C403 120.5(3) . .
C405 C404 K5 107.3(2) . .
C403 C404 K5 69.48(18) . .
C405 C404 H404 119.7 . .
C403 C404 H404 119.7 . .
K5 C404 H404 93.0 . .
C404 C405 C406 121.6(3) . .
C404 C405 H405 119.2 . .
C406 C405 H405 119.2 . .
C405 C406 C401 116.5(3) . .
C405 C406 C410 122.4(3) . .
C401 C406 C410 121.0(3) . .
C409 C407 C402 110.8(3) . .
C409 C407 C408 111.2(4) . .
C402 C407 C408 111.6(3) . .
C409 C407 H407 107.7 . .
C402 C407 H407 107.7 . .
C408 C407 H407 107.7 . .
C407 C408 H40C 109.5 . .
C407 C408 H40D 109.5 . .
H40C C408 H40D 109.5 . .
C407 C408 H40E 109.5 . .
H40C C408 H40E 109.5 . .
H40D C408 H40E 109.5 . .
C407 C409 H40F 109.5 . .
C407 C409 H40G 109.5 . .
H40F C409 H40G 109.5 . .
C407 C409 H40H 109.5 . .
H40F C409 H40H 109.5 . .
H40G C409 H40H 109.5 . .
C412 C410 C406 114.0(3) . .
C412 C410 C411 109.6(3) . .
C406 C410 C411 111.7(3) . .
C412 C410 H410 107.1 . .
C406 C410 H410 107.1 . .
C411 C410 H410 107.1 . .
C410 C411 H41C 109.5 . .
C410 C411 H41D 109.5 . .
H41C C411 H41D 109.5 . .
C410 C411 H41E 109.5 . .
H41C C411 H41E 109.5 . .
H41D C411 H41E 109.5 . .
C410 C412 H41F 109.5 . .
C410 C412 H41G 109.5 . .
H41F C412 H41G 109.5 . .
C410 C412 H41H 109.5 . .
H41F C412 H41H 109.5 . .
H41G C412 H41H 109.5 . .
O3 K1 O6 97.54(7) . .
O3 K1 O1 134.09(6) . .
O6 K1 O1 122.71(6) . .
O3 K1 O5 119.49(7) . .
O6 K1 O5 60.00(6) . .
O1 K1 O5 100.75(6) . .
O3 K1 O2 94.25(6) . .
O6 K1 O2 101.54(6) . .
O1 K1 O2 59.37(6) . .
O5 K1 O2 142.07(6) . .
O3 K1 O4 60.68(6) . .
O6 K1 O4 137.41(6) . .
O1 K1 O4 95.21(6) . .
O5 K1 O4 97.28(6) . .
O2 K1 O4 115.30(6) . .
O3 K1 N6 60.27(7) . .
O6 K1 N6 61.26(6) . .
O1 K1 N6 118.25(7) . .
O5 K1 N6 120.46(7) . .
O2 K1 N6 59.93(6) . .
O4 K1 N6 119.90(7) . .
O3 K1 N5 120.51(7) . .
O6 K1 N5 118.59(7) . .
O1 K1 N5 61.06(6) . .
O5 K1 N5 59.55(6) . .
O2 K1 N5 119.49(7) . .
O4 K1 N5 60.81(6) . .
N6 K1 N5 179.17(7) . .
C7 N5 C19 109.2(2) . .
C7 N5 C18 110.5(3) . .
C19 N5 C18 109.2(2) . .
C7 N5 K1 107.79(17) . .
C19 N5 K1 111.27(18) . .
C18 N5 K1 108.90(17) . .
C12 N6 C24 109.5(2) . .
C12 N6 C13 109.8(2) . .
C24 N6 C13 110.1(3) . .
C12 N6 K1 110.96(18) . .
C24 N6 K1 107.59(18) . .
C13 N6 K1 108.86(17) . .
C8 O1 C9 110.5(2) . .
C8 O1 K1 116.60(17) . .
C9 O1 K1 114.68(16) . .
C10 O2 C11 111.2(2) . .
C10 O2 K1 116.15(16) . .
C11 O2 K1 116.17(17) . .
C15 O3 C14 111.0(2) . .
C15 O3 K1 114.99(18) . .
C14 O3 K1 119.30(17) . .
C16 O4 C17 111.0(2) . .
C16 O4 K1 111.23(17) . .
C17 O4 K1 113.10(16) . .
C20 O5 C21 111.6(2) . .
C20 O5 K1 117.72(18) . .
C21 O5 K1 114.88(17) . .
C22 O6 C23 110.6(2) . .
C22 O6 K1 113.76(17) . .
C23 O6 K1 117.48(17) . .
N5 C7 C8 114.7(3) . .
N5 C7 H7A 108.6 . .
C8 C7 H7A 108.6 . .
N5 C7 H7B 108.6 . .
C8 C7 H7B 108.6 . .
H7A C7 H7B 107.6 . .
O1 C8 C7 110.7(3) . .
O1 C8 H8A 109.5 . .
C7 C8 H8A 109.5 . .
O1 C8 H8B 109.5 . .
C7 C8 H8B 109.5 . .
H8A C8 H8B 108.1 . .
O1 C9 C10 109.6(2) . .
O1 C9 H9A 109.8 . .
C10 C9 H9A 109.8 . .
O1 C9 H9B 109.8 . .
C10 C9 H9B 109.8 . .
H9A C9 H9B 108.2 . .
O2 C10 C9 109.9(2) . .
O2 C10 H10A 109.7 . .
C9 C10 H10A 109.7 . .
O2 C10 H10B 109.7 . .
C9 C10 H10B 109.7 . .
H10A C10 H10B 108.2 . .
O2 C11 C12 109.4(2) . .
O2 C11 H11A 109.8 . .
C12 C11 H11A 109.8 . .
O2 C11 H11B 109.8 . .
C12 C11 H11B 109.8 . .
H11A C11 H11B 108.2 . .
N6 C12 C11 114.2(3) . .
N6 C12 H12A 108.7 . .
C11 C12 H12A 108.7 . .
N6 C12 H12B 108.7 . .
C11 C12 H12B 108.7 . .
H12A C12 H12B 107.6 . .
N6 C13 C14 113.5(3) . .
N6 C13 H13A 108.9 . .
C14 C13 H13A 108.9 . .
N6 C13 H13B 108.9 . .
C14 C13 H13B 108.9 . .
H13A C13 H13B 107.7 . .
O3 C14 C13 108.2(3) . .
O3 C14 H14A 110.1 . .
C13 C14 H14A 110.1 . .
O3 C14 H14B 110.1 . .
C13 C14 H14B 110.1 . .
H14A C14 H14B 108.4 . .
O3 C15 C16 109.1(3) . .
O3 C15 H15A 109.9 . .
C16 C15 H15A 109.9 . .
O3 C15 H15B 109.9 . .
C16 C15 H15B 109.9 . .
H15A C15 H15B 108.3 . .
O4 C16 C15 109.5(3) . .
O4 C16 H16A 109.8 . .
C15 C16 H16A 109.8 . .
O4 C16 H16B 109.8 . .
C15 C16 H16B 109.8 . .
H16A C16 H16B 108.2 . .
O4 C17 C18 109.0(2) . .
O4 C17 H17A 109.9 . .
C18 C17 H17A 109.9 . .
O4 C17 H17B 109.9 . .
C18 C17 H17B 109.9 . .
H17A C17 H17B 108.3 . .
N5 C18 C17 112.9(3) . .
N5 C18 H18A 109.0 . .
C17 C18 H18A 109.0 . .
N5 C18 H18B 109.0 . .
C17 C18 H18B 109.0 . .
H18A C18 H18B 107.8 . .
N5 C19 C20 113.8(2) . .
N5 C19 H19A 108.8 . .
C20 C19 H19A 108.8 . .
N5 C19 H19B 108.8 . .
C20 C19 H19B 108.8 . .
H19A C19 H19B 107.7 . .
O5 C20 C19 109.7(3) . .
O5 C20 H20A 109.7 . .
C19 C20 H20A 109.7 . .
O5 C20 H20B 109.7 . .
C19 C20 H20B 109.7 . .
H20A C20 H20B 108.2 . .
O5 C21 C22 110.1(3) . .
O5 C21 H21A 109.6 . .
C22 C21 H21A 109.6 . .
O5 C21 H21B 109.6 . .
C22 C21 H21B 109.6 . .
H21A C21 H21B 108.2 . .
O6 C22 C21 108.7(3) . .
O6 C22 H22A 109.9 . .
C21 C22 H22A 109.9 . .
O6 C22 H22B 109.9 . .
C21 C22 H22B 109.9 . .
H22A C22 H22B 108.3 . .
O6 C23 C24 109.5(3) . .
O6 C23 H23A 109.8 . .
C24 C23 H23A 109.8 . .
O6 C23 H23B 109.8 . .
C24 C23 H23B 109.8 . .
H23A C23 H23B 108.2 . .
N6 C24 C23 114.3(3) . .
N6 C24 H24A 108.7 . .
C23 C24 H24A 108.7 . .
N6 C24 H24B 108.7 . .
C23 C24 H24B 108.7 . .
H24A C24 H24B 107.6 . .
O9 K2 O11 118.86(6) . .
O9 K2 O12 95.35(7) . .
O11 K2 O12 59.84(6) . .
O9 K2 O8 96.93(6) . .
O11 K2 O8 138.32(6) . .
O12 K2 O8 98.70(6) . .
O9 K2 O10 59.90(6) . .
O11 K2 O10 96.06(6) . .
O12 K2 O10 133.37(6) . .
O8 K2 O10 121.51(6) . .
O9 K2 O7 136.29(7) . .
O11 K2 O7 100.04(6) . .
O12 K2 O7 122.62(6) . .
O8 K2 O7 59.58(6) . .
O10 K2 O7 99.21(6) . .
O9 K2 N7 120.38(7) . .
O11 K2 N7 60.88(7) . .
O12 K2 N7 120.05(7) . .
O8 K2 N7 119.98(7) . .
O10 K2 N7 61.00(6) . .
O7 K2 N7 61.07(6) . .
O9 K2 N8 60.11(7) . .
O11 K2 N8 119.47(7) . .
O12 K2 N8 60.19(7) . .
O8 K2 N8 59.32(7) . .
O10 K2 N8 119.41(7) . .
O7 K2 N8 118.21(7) . .
N7 K2 N8 179.28(7) . .
C26 O7 C27 110.3(2) . .
C26 O7 K2 114.20(16) . .
C27 O7 K2 112.41(16) . .
C29 O8 C28 111.9(2) . .
C29 O8 K2 119.79(17) . .
C28 O8 K2 117.15(17) . .
C32 O9 C33 111.9(2) . .
C32 O9 K2 118.96(17) . .
C33 O9 K2 116.69(17) . .
C35 O10 C34 111.1(2) . .
C35 O10 K2 116.15(17) . .
C34 O10 K2 112.84(17) . .
C38 O11 C39 112.3(2) . .
C38 O11 K2 115.33(18) . .
C39 O11 K2 116.10(17) . .
C41 O12 C40 111.0(2) . .
C41 O12 K2 120.06(18) . .
C40 O12 K2 114.43(17) . .
C25 N7 C37 109.6(2) . .
C25 N7 C36 109.6(2) . .
C37 N7 C36 109.5(2) . .
C25 N7 K2 109.35(17) . .
C37 N7 K2 109.69(18) . .
C36 N7 K2 109.12(17) . .
C30 N8 C31 109.8(3) . .
C30 N8 C42 109.9(2) . .
C31 N8 C42 110.3(3) . .
C30 N8 K2 110.10(18) . .
C31 N8 K2 108.24(18) . .
C42 N8 K2 108.55(18) . .
N7 C25 C26 114.3(3) . .
N7 C25 H25A 108.7 . .
C26 C25 H25A 108.7 . .
N7 C25 H25B 108.7 . .
C26 C25 H25B 108.7 . .
H25A C25 H25B 107.6 . .
O7 C26 C25 109.3(3) . .
O7 C26 H26A 109.8 . .
C25 C26 H26A 109.8 . .
O7 C26 H26B 109.8 . .
C25 C26 H26B 109.8 . .
H26A C26 H26B 108.3 . .
O7 C27 C28 109.8(3) . .
O7 C27 H27A 109.7 . .
C28 C27 H27A 109.7 . .
O7 C27 H27B 109.7 . .
C28 C27 H27B 109.7 . .
H27A C27 H27B 108.2 . .
O8 C28 C27 110.0(2) . .
O8 C28 H28A 109.7 . .
C27 C28 H28A 109.7 . .
O8 C28 H28B 109.7 . .
C27 C28 H28B 109.7 . .
H28A C28 H28B 108.2 . .
O8 C29 C30 108.6(3) . .
O8 C29 H29A 110.0 . .
C30 C29 H29A 110.0 . .
O8 C29 H29B 110.0 . .
C30 C29 H29B 110.0 . .
H29A C29 H29B 108.3 . .
N8 C30 C29 114.3(3) . .
N8 C30 H30A 108.7 . .
C29 C30 H30A 108.7 . .
N8 C30 H30B 108.7 . .
C29 C30 H30B 108.7 . .
H30A C30 H30B 107.6 . .
N8 C31 C32 114.1(3) . .
N8 C31 H31A 108.7 . .
C32 C31 H31A 108.7 . .
N8 C31 H31B 108.7 . .
C32 C31 H31B 108.7 . .
H31A C31 H31B 107.6 . .
O9 C32 C31 108.7(3) . .
O9 C32 H32A 109.9 . .
C31 C32 H32A 109.9 . .
O9 C32 H32B 109.9 . .
C31 C32 H32B 109.9 . .
H32A C32 H32B 108.3 . .
O9 C33 C34 109.5(3) . .
O9 C33 H33A 109.8 . .
C34 C33 H33A 109.8 . .
O9 C33 H33B 109.8 . .
C34 C33 H33B 109.8 . .
H33A C33 H33B 108.2 . .
O10 C34 C33 108.9(3) . .
O10 C34 H34A 109.9 . .
C33 C34 H34A 109.9 . .
O10 C34 H34B 109.9 . .
C33 C34 H34B 109.9 . .
H34A C34 H34B 108.3 . .
O10 C35 C36 109.0(2) . .
O10 C35 H35A 109.9 . .
C36 C35 H35A 109.9 . .
O10 C35 H35B 109.9 . .
C36 C35 H35B 109.9 . .
H35A C35 H35B 108.3 . .
N7 C36 C35 114.0(3) . .
N7 C36 H36A 108.8 . .
C35 C36 H36A 108.8 . .
N7 C36 H36B 108.8 . .
C35 C36 H36B 108.8 . .
H36A C36 H36B 107.6 . .
N7 C37 C38 113.6(3) . .
N7 C37 H37A 108.8 . .
C38 C37 H37A 108.8 . .
N7 C37 H37B 108.8 . .
C38 C37 H37B 108.8 . .
H37A C37 H37B 107.7 . .
O11 C38 C37 109.5(3) . .
O11 C38 H38A 109.8 . .
C37 C38 H38A 109.8 . .
O11 C38 H38B 109.8 . .
C37 C38 H38B 109.8 . .
H38A C38 H38B 108.2 . .
O11 C39 C40 110.3(3) . .
O11 C39 H39A 109.6 . .
C40 C39 H39A 109.6 . .
O11 C39 H39B 109.6 . .
C40 C39 H39B 109.6 . .
H39A C39 H39B 108.1 . .
O12 C40 C39 108.8(3) . .
O12 C40 H40A 109.9 . .
C39 C40 H40A 109.9 . .
O12 C40 H40B 109.9 . .
C39 C40 H40B 109.9 . .
H40A C40 H40B 108.3 . .
O12 C41 C42 110.0(3) . .
O12 C41 H41A 109.7 . .
C42 C41 H41A 109.7 . .
O12 C41 H41B 109.7 . .
C42 C41 H41B 109.7 . .
H41A C41 H41B 108.2 . .
N8 C42 C41 114.6(3) . .
N8 C42 H42A 108.6 . .
C41 C42 H42A 108.6 . .
N8 C42 H42B 108.6 . .
C41 C42 H42B 108.6 . .
H42A C42 H42B 107.6 . .
O17 K3 O15 117.71(6) . .
O17 K3 O18 59.60(6) . .
O15 K3 O18 95.37(6) . .
O17 K3 O16 95.74(6) . .
O15 K3 O16 59.17(6) . .
O18 K3 O16 133.00(6) . .
O17 K3 O13 99.76(6) . .
O15 K3 O13 137.10(6) . .
O18 K3 O13 122.66(6) . .
O16 K3 O13 99.17(6) . .
O17 K3 O14 137.57(6) . .
O15 K3 O14 100.41(6) . .
O18 K3 O14 101.16(6) . .
O16 K3 O14 120.75(6) . .
O13 K3 O14 56.64(5) . .
O17 K3 N10 121.10(6) . .
O15 K3 N10 61.16(6) . .
O18 K3 N10 61.96(6) . .
O16 K3 N10 119.31(7) . .
O13 K3 N10 117.21(6) . .
O14 K3 N10 61.16(6) . .
O17 K3 N9 60.84(6) . .
O15 K3 N9 120.03(7) . .
O18 K3 N9 119.67(6) . .
O16 K3 N9 61.45(7) . .
O13 K3 N9 60.20(6) . .
O14 K3 N9 116.19(6) . .
N10 K3 N9 177.33(7) . .
O17 K3 N12 150.55(7) . .
O15 K3 N12 68.92(7) . .
O18 K3 N12 149.69(7) . .
O16 K3 N12 61.76(7) . .
O13 K3 N12 68.19(7) . .
O14 K3 N12 59.04(6) . .
N10 K3 N12 87.76(7) . .
N9 K3 N12 90.52(7) . .
C43 N9 C54 110.1(2) . .
C43 N9 C60 109.0(2) . .
C54 N9 C60 109.8(2) . .
C43 N9 K3 110.29(17) . .
C54 N9 K3 108.17(17) . .
C60 N9 K3 109.52(16) . .
C49 N10 C48 108.7(2) . .
C49 N10 C55 109.2(2) . .
C48 N10 C55 109.3(2) . .
C49 N10 K3 110.54(17) . .
C48 N10 K3 110.61(16) . .
C55 N10 K3 108.48(16) . .
C45 O13 C44 111.4(2) . .
C45 O13 K3 118.65(16) . .
C44 O13 K3 115.36(17) . .
C47 O14 C46 111.0(2) . .
C47 O14 K3 111.62(16) . .
C46 O14 K3 117.58(16) . .
C51 O15 C50 112.2(2) . .
C51 O15 K3 119.23(17) . .
C50 O15 K3 114.93(17) . .
C52 O16 C53 110.6(2) . .
C52 O16 K3 110.87(16) . .
C53 O16 K3 115.31(17) . .
C59 O17 C58 111.8(2) . .
C59 O17 K3 117.91(16) . .
C58 O17 K3 119.51(16) . .
C57 O18 C56 110.8(2) . .
C57 O18 K3 111.37(16) . .
C56 O18 K3 113.17(15) . .
N9 C43 C44 114.9(3) . .
N9 C43 H43A 108.6 . .
C44 C43 H43A 108.6 . .
N9 C43 H43B 108.6 . .
C44 C43 H43B 108.6 . .
H43A C43 H43B 107.5 . .
O13 C44 C43 109.3(2) . .
O13 C44 H44A 109.8 . .
C43 C44 H44A 109.8 . .
O13 C44 H44B 109.8 . .
C43 C44 H44B 109.8 . .
H44A C44 H44B 108.3 . .
O13 C45 C46 109.0(2) . .
O13 C45 H45A 109.9 . .
C46 C45 H45A 109.9 . .
O13 C45 H45B 109.9 . .
C46 C45 H45B 109.9 . .
H45A C45 H45B 108.3 . .
O14 C46 C45 109.2(2) . .
O14 C46 H46A 109.8 . .
C45 C46 H46A 109.8 . .
O14 C46 H46B 109.8 . .
C45 C46 H46B 109.8 . .
H46A C46 H46B 108.3 . .
O14 C47 C48 109.5(2) . .
O14 C47 H47A 109.8 . .
C48 C47 H47A 109.8 . .
O14 C47 H47B 109.8 . .
C48 C47 H47B 109.8 . .
H47A C47 H47B 108.2 . .
N10 C48 C47 114.3(2) . .
N10 C48 H48A 108.7 . .
C47 C48 H48A 108.7 . .
N10 C48 H48B 108.7 . .
C47 C48 H48B 108.7 . .
H48A C48 H48B 107.6 . .
N10 C49 C50 113.8(2) . .
N10 C49 H49A 108.8 . .
C50 C49 H49A 108.8 . .
N10 C49 H49B 108.8 . .
C50 C49 H49B 108.8 . .
H49A C49 H49B 107.7 . .
O15 C50 C49 109.4(2) . .
O15 C50 H50A 109.8 . .
C49 C50 H50A 109.8 . .
O15 C50 H50B 109.8 . .
C49 C50 H50B 109.8 . .
H50A C50 H50B 108.2 . .
O15 C51 C52 108.5(2) . .
O15 C51 H51A 110.0 . .
C52 C51 H51A 110.0 . .
O15 C51 H51B 110.0 . .
C52 C51 H51B 110.0 . .
H51A C51 H51B 108.4 . .
O16 C52 C51 109.0(3) . .
O16 C52 H52A 109.9 . .
C51 C52 H52A 109.9 . .
O16 C52 H52B 109.9 . .
C51 C52 H52B 109.9 . .
H52A C52 H52B 108.3 . .
O16 C53 C54 110.4(3) . .
O16 C53 H53A 109.6 . .
C54 C53 H53A 109.6 . .
O16 C53 H53B 109.6 . .
C54 C53 H53B 109.6 . .
H53A C53 H53B 108.1 . .
N9 C54 C53 114.6(3) . .
N9 C54 H54A 108.6 . .
C53 C54 H54A 108.6 . .
N9 C54 H54B 108.6 . .
C53 C54 H54B 108.6 . .
H54A C54 H54B 107.6 . .
N10 C55 C56 113.4(2) . .
N10 C55 H55A 108.9 . .
C56 C55 H55A 108.9 . .
N10 C55 H55B 108.9 . .
C56 C55 H55B 108.9 . .
H55A C55 H55B 107.7 . .
O18 C56 C55 109.3(2) . .
O18 C56 H56A 109.8 . .
C55 C56 H56A 109.8 . .
O18 C56 H56B 109.8 . .
C55 C56 H56B 109.8 . .
H56A C56 H56B 108.3 . .
O18 C57 C58 109.2(2) . .
O18 C57 H57A 109.8 . .
C58 C57 H57A 109.8 . .
O18 C57 H57B 109.8 . .
C58 C57 H57B 109.8 . .
H57A C57 H57B 108.3 . .
O17 C58 C57 108.8(2) . .
O17 C58 H58A 109.9 . .
C57 C58 H58A 109.9 . .
O17 C58 H58B 109.9 . .
C57 C58 H58B 109.9 . .
H58A C58 H58B 108.3 . .
O17 C59 C60 108.9(2) . .
O17 C59 H59A 109.9 . .
C60 C59 H59A 109.9 . .
O17 C59 H59B 109.9 . .
C60 C59 H59B 109.9 . .
H59A C59 H59B 108.3 . .
N9 C60 C59 113.7(2) . .
N9 C60 H60A 108.8 . .
C59 C60 H60A 108.8 . .
N9 C60 H60B 108.8 . .
C59 C60 H60B 108.8 . .
H60A C60 H60B 107.7 . .
H11C N11 H11D 109.5 . .
H11C N11 H11E 109.5 . .
H11D N11 H11E 109.5 . .
K3 N12 H12C 109.4 . .
K3 N12 H12D 109.5 . .
H12C N12 H12D 109.5 . .
K3 N12 H12E 109.5 . .
H12C N12 H12E 109.5 . .
H12D N12 H12E 109.5 . .
N13 K4 C104 103.58(9) . 1_545
N13 K4 C105 84.48(9) . 1_545
C104 K4 C105 24.18(8) 1_545 1_545
N13 K4 C304 157.92(9) . 1_455
C104 K4 C304 83.93(9) 1_545 1_455
C105 K4 C304 106.95(9) 1_545 1_455
N13 K4 Si2 101.14(7) . 1_545
C104 K4 Si2 130.17(6) 1_545 1_545
C105 K4 Si2 121.88(6) 1_545 1_545
C304 K4 Si2 88.94(6) 1_455 1_545
N13 K4 C303 136.61(9) . 1_455
C104 K4 C303 101.57(9) 1_545 1_455
C105 K4 C303 125.71(8) 1_545 1_455
C304 K4 C303 22.83(8) 1_455 1_455
Si2 K4 C303 88.56(6) 1_545 1_455
N13 K4 Si6 86.44(6) . 1_545
C104 K4 Si6 99.18(6) 1_545 1_545
C105 K4 Si6 83.35(6) 1_545 1_545
C304 K4 Si6 113.17(6) 1_455 1_545
Si2 K4 Si6 40.37(2) 1_545 1_545
C303 K4 Si6 123.48(6) 1_455 1_545
N13 K4 Si18 73.21(6) . 1_455
C104 K4 Si18 81.68(6) 1_545 1_455
C105 K4 Si18 90.05(6) 1_545 1_455
C304 K4 Si18 87.67(6) 1_455 1_455
Si2 K4 Si18 147.36(3) 1_545 1_455
C303 K4 Si18 76.19(6) 1_455 1_455
Si6 K4 Si18 159.15(3) 1_545 1_455
N13 K4 Si9 128.10(7) . 1_545
C104 K4 Si9 91.94(6) 1_545 1_545
C105 K4 Si9 92.29(6) 1_545 1_545
C304 K4 Si9 71.39(6) 1_455 1_545
Si2 K4 Si9 39.85(2) 1_545 1_545
C303 K4 Si9 85.31(6) 1_455 1_545
Si6 K4 Si9 41.91(2) 1_545 1_545
Si18 K4 Si9 158.69(3) 1_455 1_545
K4 N13 H13C 109.5 . .
K4 N13 H13D 109.4 . .
H13C N13 H13D 109.5 . .
K4 N13 H13E 109.5 . .
H13C N13 H13E 109.5 . .
H13D N13 H13E 109.5 . .
N14 K5 N15 80.12(11) . .
N14 K5 C403 76.99(10) . .
N15 K5 C403 141.46(10) . .
N14 K5 Si16 166.90(8) . .
N15 K5 Si16 109.80(7) . .
C403 K5 Si16 90.06(6) . .
N14 K5 C404 89.43(10) . .
N15 K5 C404 164.53(10) . .
C403 K5 C404 23.21(8) . .
Si16 K5 C404 79.06(6) . .
N14 K5 Si4 77.18(7) . .
N15 K5 Si4 111.48(8) . .
C403 K5 Si4 93.15(6) . .
Si16 K5 Si4 105.83(3) . .
C404 K5 Si4 76.78(6) . .
N14 K5 Si15 139.53(8) . .
N15 K5 Si15 71.65(7) . .
C403 K5 Si15 108.22(6) . .
Si16 K5 Si15 43.15(2) . .
C404 K5 Si15 110.99(6) . .
Si4 K5 Si15 140.03(3) . .
N14 K5 Si12 152.97(8) . .
N15 K5 Si12 75.43(8) . .
C403 K5 Si12 129.87(6) . .
Si16 K5 Si12 39.84(2) . .
C404 K5 Si12 116.74(6) . .
Si4 K5 Si12 101.17(3) . .
Si15 K5 Si12 39.44(2) . .
N14 K5 K6 129.67(7) . .
N15 K5 K6 122.38(8) . .
C403 K5 K6 96.03(7) . .
Si16 K5 K6 52.77(2) . .
C404 K5 K6 73.09(6) . .
Si4 K5 K6 53.20(2) . .
Si15 K5 K6 90.37(2) . .
Si12 K5 K6 58.98(2) . .
K5 N14 H14C 109.5 . .
K5 N14 H14D 109.4 . .
H14C N14 H14D 109.5 . .
K5 N14 H14E 109.5 . .
H14C N14 H14E 109.5 . .
H14D N14 H14E 109.5 . .
K5 N15 H15C 109.5 . .
K5 N15 H15D 109.5 . .
H15C N15 H15D 109.5 . .
K5 N15 H15E 109.5 . .
H15C N15 H15E 109.5 . .
H15D N15 H15E 109.5 . .
H16C N16 H16D 109.5 . .
H16C N16 H16E 109.5 . .
H16D N16 H16E 109.5 . .
C204 K6 N17 99.79(9) . .
C204 K6 Si16 104.77(6) . .
N17 K6 Si16 106.78(6) . .
C204 K6 C205 23.81(8) . .
N17 K6 C205 119.84(9) . .
Si16 K6 C205 107.64(6) . .
C204 K6 Si7 106.93(6) . .
N17 K6 Si7 70.69(6) . .
Si16 K6 Si7 148.16(3) . .
C205 K6 Si7 100.21(6) . .
C204 K6 Si4 141.12(6) . .
N17 K6 Si4 89.82(7) . .
Si16 K6 Si4 108.28(3) . .
C205 K6 Si4 122.70(6) . .
Si7 K6 Si4 41.43(2) . .
C204 K6 C203 23.39(8) . .
N17 K6 C203 79.37(9) . .
Si16 K6 C203 121.84(6) . .
C205 K6 C203 40.54(8) . .
Si7 K6 C203 89.43(6) . .
Si4 K6 C203 129.78(6) . .
C204 K6 Si8 102.95(6) . .
N17 K6 Si8 114.55(7) . .
Si16 K6 Si8 124.50(3) . .
C205 K6 Si8 82.42(6) . .
Si7 K6 Si8 44.09(2) . .
Si4 K6 Si8 40.36(2) . .
C203 K6 Si8 101.35(6) . .
C204 K6 Si13 79.25(6) . .
N17 K6 Si13 82.14(6) . .
Si16 K6 Si13 39.49(2) . .
C205 K6 Si13 95.06(6) . .
Si7 K6 Si13 152.74(3) . .
Si4 K6 Si13 139.59(3) . .
C203 K6 Si13 87.65(6) . .
Si8 K6 Si13 162.10(3) . .
C204 K6 Si12 119.52(6) . .
N17 K6 Si12 69.39(6) . .
Si16 K6 Si12 38.47(2) . .
C205 K6 Si12 135.70(6) . .
Si7 K6 Si12 122.24(3) . .
Si4 K6 Si12 99.17(3) . .
C203 K6 Si12 121.32(6) . .
Si8 K6 Si12 136.46(3) . .
Si13 K6 Si12 41.04(2) . .
C204 K6 K5 153.65(7) . .
N17 K6 K5 100.80(6) . .
Si16 K6 K5 53.28(2) . .
C205 K6 K5 139.27(6) . .
Si7 K6 K5 95.32(2) . .
Si4 K6 K5 55.17(2) . .
C203 K6 K5 175.02(6) . .
Si8 K6 K5 83.15(2) . .
Si13 K6 K5 87.45(2) . .
Si12 K6 K5 54.632(19) . .
K6 N17 H17C 109.5 . .
K6 N17 H17D 109.5 . .
H17C N17 H17D 109.5 . .
K6 N17 H17E 109.5 . .
H17C N17 H17E 109.5 . .
H17D N17 H17E 109.5 . .
H18C N18 H18D 109.5 . .
H18C N18 H18E 109.5 . .
H18D N18 H18E 109.5 . .
H19C N19 H19D 109.5 . .
H19C N19 H19E 109.5 . .
H19D N19 H19E 109.5 . .
H20C N20 H20D 109.5 . .
H20C N20 H20E 109.5 . .
H20D N20 H20E 109.5 . .
H21C N21 H21D 109.5 . .
H21C N21 H21E 109.5 . .
H21D N21 H21E 109.5 . .
H22C N22 H22D 109.5 . .
H22C N22 H22E 109.5 . .
H22D N22 H22E 109.5 . .
H23C N23 H23D 109.5 . .
H23C N23 H23E 109.5 . .
H23D N23 H23E 109.5 . .
H24C N24 H24D 109.5 . .
H24C N24 H24E 109.5 . .
H24D N24 H24E 109.5 . .
H25C N25 H25D 109.5 . .
H25C N25 H25E 109.5 . .
H25D N25 H25E 109.5 . .
H26C N26 H26D 109.5 . .
H26C N26 H26E 109.5 . .
H26D N26 H26E 109.5 . .
H27C N27 H27D 109.5 . .
H27C N27 H27E 109.5 . .
H27D N27 H27E 109.5 . .
H28C N28 H28D 109.5 . .
H28C N28 H28E 109.5 . .
H28D N28 H28E 109.5 . .
H29C N29 H29D 109.5 . .
H29C N29 H29E 109.5 . .
H29D N29 H29E 109.5 . .
H30C N30 H30D 109.5 . .
H30C N30 H30E 109.5 . .
H30D N30 H30E 109.5 . .
H31C N31 H31D 109.5 . .
H31C N31 H31E 109.5 . .
H31D N31 H31E 109.5 . .
H32C N32 H32D 109.5 . .
H32C N32 H32E 109.5 . .
H32D N32 H32E 109.5 . .
H33C N33 H33D 109.5 . .
H33C N33 H33E 109.5 . .
H33D N33 H33E 109.5 . .
H34C N34 H34D 109.5 . .
H34C N34 H34E 109.5 . .
H34D N34 H34E 109.5 . .
H35C N35 H35D 109.5 . .
H35C N35 H35E 109.5 . .
H35D N35 H35E 109.5 . .
H36C N36 H36D 109.5 . .
H36C N36 H36E 109.5 . .
H36D N36 H36E 109.5 . .

loop_
_geom_bond_atom_site_label_1
_geom_bond_atom_site_label_2
_geom_bond_distance
_geom_bond_site_symmetry_2
Si1 Si2 2.4198(12) .
Si1 Si4 2.4224(12) .
Si1 Si3 2.4452(12) .
Si1 Si5 2.4642(12) .
Si2 Si9 2.4180(12) .
Si2 Si6 2.4198(12) .
Si2 Si5 2.6240(12) .
Si2 Si3 2.6635(12) .
Si2 K4 3.4167(11) 1_565
Si3 Si7 2.4119(12) .
Si3 Si6 2.4229(12) .
Si3 Si4 2.6510(12) .
Si4 Si8 2.4135(12) .
Si4 Si7 2.4275(12) .
Si4 Si5 2.5924(12) .
Si4 K6 3.4593(11) .
Si4 K5 3.5459(11) .
Si5 Si8 2.4223(12) .
Si5 Si9 2.4258(12) .
Si6 Cu1 2.4195(9) .
Si6 Si7 2.5601(11) .
Si6 Si9 2.5868(12) .
Si6 K4 3.5815(11) 1_565
Si7 Cu1 2.4186(9) .
Si7 Si8 2.6059(12) .
Si7 K6 3.4014(11) .
Si8 Cu1 2.4238(9) .
Si8 Si9 2.5685(11) .
Si8 K6 3.5343(11) .
Si9 Cu1 2.4321(9) .
Si9 K4 3.6494(11) 1_565
Cu1 C1 1.925(3) .
N1 C1 1.367(3) .
N1 C3 1.380(4) .
N1 C101 1.452(4) .
C1 N2 1.366(4) .
N2 C2 1.390(4) .
N2 C201 1.448(3) .
C2 C3 1.335(4) .
C2 H2 0.9500 .
C3 H3 0.9500 .
C101 C106 1.402(4) .
C101 C102 1.406(4) .
C102 C103 1.387(4) .
C102 C107 1.506(4) .
C103 C104 1.379(5) .
C103 H103 0.9500 .
C104 C105 1.377(4) .
C104 K4 3.234(3) 1_565
C104 H104 1.0000 .
C105 C106 1.392(4) .
C105 K4 3.326(3) 1_565
C105 H105 1.0000 .
C106 C110 1.512(4) .
C107 C108 1.517(5) .
C107 C109 1.518(5) .
C107 H107 1.0000 .
C108 H10C 0.9800 .
C108 H10D 0.9800 .
C108 H10E 0.9800 .
C109 H10F 0.9800 .
C109 H10G 0.9800 .
C109 H10H 0.9800 .
C110 C112 1.523(4) .
C110 C111 1.537(5) .
C110 H110 1.0000 .
C111 H11F 0.9800 .
C111 H11G 0.9800 .
C111 H11H 0.9800 .
C112 H11I 0.9800 .
C112 H11J 0.9800 .
C112 H11K 0.9800 .
C201 C202 1.390(4) .
C201 C206 1.408(4) .
C202 C203 1.390(4) .
C202 C207 1.532(4) .
C203 C204 1.383(4) .
C203 K6 3.481(3) .
C203 H203 0.9500 .
C204 C205 1.373(4) .
C204 K6 3.135(3) .
C204 H204 1.0000 .
C205 C206 1.397(4) .
C205 K6 3.399(3) .
C205 H205 0.9500 .
C206 C210 1.511(4) .
C207 C208 1.533(4) .
C207 C209 1.536(4) .
C207 H207 1.0000 .
C208 H20F 0.9800 .
C208 H20G 0.9800 .
C208 H20H 0.9800 .
C209 H20I 0.9800 .
C209 H20J 0.9800 .
C209 H20K 0.9800 .
C210 C212 1.531(5) .
C210 C211 1.534(4) .
C210 H210 1.0000 .
C211 H21F 0.9800 .
C211 H21G 0.9800 .
C211 H21H 0.9800 .
C212 H21I 0.9800 .
C212 H21J 0.9800 .
C212 H21K 0.9800 .
Si10 Si14 2.4272(12) .
Si10 Si12 2.4328(12) .
Si10 Si11 2.4440(13) .
Si10 Si13 2.4452(12) .
Si11 Si15 2.4329(12) .
Si11 Si18 2.4366(12) .
Si11 Si12 2.6379(12) .
Si11 Si14 2.6468(13) .
Si12 Si16 2.4177(12) .
Si12 Si15 2.4365(12) .
Si12 Si13 2.6422(13) .
Si12 K5 3.6486(11) .
Si12 K6 3.8344(12) .
Si13 Si16 2.4117(12) .
Si13 Si17 2.4267(12) .
Si13 Si14 2.6520(12) .
Si13 K6 3.6939(11) .
Si14 Si18 2.4177(12) .
Si14 Si17 2.4251(12) .
Si15 Cu2 2.4459(9) .
Si15 Si18 2.5600(12) .
Si15 Si16 2.5738(12) .
Si15 K5 3.5697(11) .
Si16 Cu2 2.4243(9) .
Si16 Si17 2.5569(12) .
Si16 K6 3.3969(11) .
Si16 K5 3.4194(11) .
Si17 Cu2 2.4590(9) .
Si17 Si18 2.5746(12) .
Si18 Cu2 2.4283(9) .
Si18 K4 3.5881(11) 1_655
Cu2 C4 1.953(3) .
N3 C4 1.364(3) .
N3 C6 1.386(4) .
N3 C301 1.446(4) .
C4 N4 1.361(3) .
N4 C5 1.389(4) .
N4 C401 1.452(3) .
C5 C6 1.333(4) .
C5 H5 0.9500 .
C6 H6 0.9500 .
C301 C302 1.386(4) .
C301 C306 1.399(4) .
C302 C303 1.399(4) .
C302 C307 1.511(5) .
C303 C304 1.372(5) .
C303 K4 3.506(3) 1_655
C303 H303 0.9500 .
C304 C305 1.381(5) .
C304 K4 3.414(3) 1_655
C304 H304 0.9500 .
C305 C306 1.391(4) .
C305 H306 0.9500 .
C306 C310 1.513(4) .
C307 C309 1.512(5) .
C307 C308 1.516(5) .
C307 H307 1.0000 .
C308 H30F 0.9800 .
C308 H30G 0.9800 .
C308 H30H 0.9800 .
C309 H30I 0.9800 .
C309 H30J 0.9800 .
C309 H30K 0.9800 .
C310 C311 1.518(4) .
C310 C312 1.520(4) .
C310 H310 1.0000 .
C311 H31F 0.9800 .
C311 H31G 0.9800 .
C311 H31H 0.9800 .
C312 H31I 0.9800 .
C312 H31J 0.9800 .
C312 H31K 0.9800 .
C401 C402 1.395(4) .
C401 C406 1.399(4) .
C402 C403 1.390(4) .
C402 C407 1.518(5) .
C403 C404 1.381(5) .
C403 K5 3.282(3) .
C403 H403 1.0000 .
C404 C405 1.376(5) .
C404 K5 3.500(3) .
C404 H404 0.9500 .
C405 C406 1.389(4) .
C405 H405 0.9500 .
C406 C410 1.525(4) .
C407 C409 1.495(5) .
C407 C408 1.535(5) .
C407 H407 1.0000 .
C408 H40C 0.9800 .
C408 H40D 0.9800 .
C408 H40E 0.9800 .
C409 H40F 0.9800 .
C409 H40G 0.9800 .
C409 H40H 0.9800 .
C410 C412 1.520(4) .
C410 C411 1.531(4) .
C410 H410 1.0000 .
C411 H41C 0.9800 .
C411 H41D 0.9800 .
C411 H41E 0.9800 .
C412 H41F 0.9800 .
C412 H41G 0.9800 .
C412 H41H 0.9800 .
K1 O3 2.807(2) .
K1 O6 2.820(2) .
K1 O1 2.838(2) .
K1 O5 2.844(2) .
K1 O2 2.866(2) .
K1 O4 2.870(2) .
K1 N6 2.996(2) .
K1 N5 3.012(2) .
N5 C7 1.468(4) .
N5 C19 1.472(4) .
N5 C18 1.477(4) .
N6 C12 1.467(4) .
N6 C24 1.475(4) .
N6 C13 1.476(4) .
O1 C8 1.429(3) .
O1 C9 1.429(3) .
O2 C10 1.422(4) .
O2 C11 1.426(3) .
O3 C15 1.425(4) .
O3 C14 1.432(4) .
O4 C16 1.433(4) .
O4 C17 1.434(4) .
O5 C20 1.418(4) .
O5 C21 1.429(4) .
O6 C22 1.423(4) .
O6 C23 1.429(4) .
C7 C8 1.490(4) .
C7 H7A 0.9900 .
C7 H7B 0.9900 .
C8 H8A 0.9900 .
C8 H8B 0.9900 .
C9 C10 1.490(4) .
C9 H9A 0.9900 .
C9 H9B 0.9900 .
C10 H10A 0.9900 .
C10 H10B 0.9900 .
C11 C12 1.495(4) .
C11 H11A 0.9900 .
C11 H11B 0.9900 .
C12 H12A 0.9900 .
C12 H12B 0.9900 .
C13 C14 1.504(5) .
C13 H13A 0.9900 .
C13 H13B 0.9900 .
C14 H14A 0.9900 .
C14 H14B 0.9900 .
C15 C16 1.494(4) .
C15 H15A 0.9900 .
C15 H15B 0.9900 .
C16 H16A 0.9900 .
C16 H16B 0.9900 .
C17 C18 1.501(4) .
C17 H17A 0.9900 .
C17 H17B 0.9900 .
C18 H18A 0.9900 .
C18 H18B 0.9900 .
C19 C20 1.499(4) .
C19 H19A 0.9900 .
C19 H19B 0.9900 .
C20 H20A 0.9900 .
C20 H20B 0.9900 .
C21 C22 1.485(4) .
C21 H21A 0.9900 .
C21 H21B 0.9900 .
C22 H22A 0.9900 .
C22 H22B 0.9900 .
C23 C24 1.506(4) .
C23 H23A 0.9900 .
C23 H23B 0.9900 .
C24 H24A 0.9900 .
C24 H24B 0.9900 .
K2 O9 2.800(2) .
K2 O11 2.811(2) .
K2 O12 2.818(2) .
K2 O8 2.832(2) .
K2 O10 2.836(2) .
K2 O7 2.873(2) .
K2 N7 2.977(2) .
K2 N8 3.031(3) .
O7 C26 1.425(4) .
O7 C27 1.428(3) .
O8 C29 1.420(4) .
O8 C28 1.428(4) .
O9 C32 1.411(4) .
O9 C33 1.424(4) .
O10 C35 1.426(4) .
O10 C34 1.428(3) .
O11 C38 1.420(4) .
O11 C39 1.422(4) .
O12 C41 1.426(4) .
O12 C40 1.432(4) .
N7 C25 1.466(4) .
N7 C37 1.472(4) .
N7 C36 1.473(4) .
N8 C30 1.457(4) .
N8 C31 1.469(4) .
N8 C42 1.476(4) .
C25 C26 1.505(4) .
C25 H25A 0.9900 .
C25 H25B 0.9900 .
C26 H26A 0.9900 .
C26 H26B 0.9900 .
C27 C28 1.484(4) .
C27 H27A 0.9900 .
C27 H27B 0.9900 .
C28 H28A 0.9900 .
C28 H28B 0.9900 .
C29 C30 1.509(4) .
C29 H29A 0.9900 .
C29 H29B 0.9900 .
C30 H30A 0.9900 .
C30 H30B 0.9900 .
C31 C32 1.507(5) .
C31 H31A 0.9900 .
C31 H31B 0.9900 .
C32 H32A 0.9900 .
C32 H32B 0.9900 .
C33 C34 1.480(4) .
C33 H33A 0.9900 .
C33 H33B 0.9900 .
C34 H34A 0.9900 .
C34 H34B 0.9900 .
C35 C36 1.504(4) .
C35 H35A 0.9900 .
C35 H35B 0.9900 .
C36 H36A 0.9900 .
C36 H36B 0.9900 .
C37 C38 1.494(5) .
C37 H37A 0.9900 .
C37 H37B 0.9900 .
C38 H38A 0.9900 .
C38 H38B 0.9900 .
C39 C40 1.475(5) .
C39 H39A 0.9900 .
C39 H39B 0.9900 .
C40 H40A 0.9900 .
C40 H40B 0.9900 .
C41 C42 1.502(5) .
C41 H41A 0.9900 .
C41 H41B 0.9900 .
C42 H42A 0.9900 .
C42 H42B 0.9900 .
K3 O17 2.772(2) .
K3 O15 2.800(2) .
K3 O18 2.843(2) .
K3 O16 2.858(2) .
K3 O13 2.920(2) .
K3 O14 2.929(2) .
K3 N10 2.952(2) .
K3 N9 2.986(2) .
K3 N12 3.434(3) .
N9 C43 1.460(4) .
N9 C54 1.469(4) .
N9 C60 1.470(4) .
N10 C49 1.473(4) .
N10 C48 1.475(4) .
N10 C55 1.479(4) .
O13 C45 1.427(3) .
O13 C44 1.430(3) .
O14 C47 1.426(3) .
O14 C46 1.430(3) .
O15 C51 1.422(3) .
O15 C50 1.423(3) .
O16 C52 1.417(4) .
O16 C53 1.430(3) .
O17 C59 1.427(3) .
O17 C58 1.430(3) .
O18 C57 1.432(3) .
O18 C56 1.440(3) .
C43 C44 1.501(4) .
C43 H43A 0.9900 .
C43 H43B 0.9900 .
C44 H44A 0.9900 .
C44 H44B 0.9900 .
C45 C46 1.480(4) .
C45 H45A 0.9900 .
C45 H45B 0.9900 .
C46 H46A 0.9900 .
C46 H46B 0.9900 .
C47 C48 1.505(4) .
C47 H47A 0.9900 .
C47 H47B 0.9900 .
C48 H48A 0.9900 .
C48 H48B 0.9900 .
C49 C50 1.499(4) .
C49 H49A 0.9900 .
C49 H49B 0.9900 .
C50 H50A 0.9900 .
C50 H50B 0.9900 .
C51 C52 1.495(4) .
C51 H51A 0.9900 .
C51 H51B 0.9900 .
C52 H52A 0.9900 .
C52 H52B 0.9900 .
C53 C54 1.499(5) .
C53 H53A 0.9900 .
C53 H53B 0.9900 .
C54 H54A 0.9900 .
C54 H54B 0.9900 .
C55 C56 1.495(4) .
C55 H55A 0.9900 .
C55 H55B 0.9900 .
C56 H56A 0.9900 .
C56 H56B 0.9900 .
C57 C58 1.483(4) .
C57 H57A 0.9900 .
C57 H57B 0.9900 .
C58 H58A 0.9900 .
C58 H58B 0.9900 .
C59 C60 1.509(4) .
C59 H59A 0.9900 .
C59 H59B 0.9900 .
C60 H60A 0.9900 .
C60 H60B 0.9900 .
N11 H11C 0.8900 .
N11 H11D 0.8900 .
N11 H11E 0.8901 .
N12 H12C 0.8900 .
N12 H12D 0.8900 .
N12 H12E 0.8900 .
K4 N13 2.757(3) .
K4 C104 3.234(3) 1_545
K4 C105 3.326(3) 1_545
K4 C304 3.414(3) 1_455
K4 Si2 3.4168(11) 1_545
K4 C303 3.506(3) 1_455
K4 Si6 3.5816(11) 1_545
K4 Si18 3.5880(11) 1_455
K4 Si9 3.6495(11) 1_545
N13 H13C 0.8900 .
N13 H13D 0.8900 .
N13 H13E 0.8900 .
K5 N14 2.827(3) .
K5 N15 3.047(4) .
K5 K6 4.0998(11) .
N14 H14C 0.8900 .
N14 H14D 0.8900 .
N14 H14E 0.8899 .
N15 H15C 0.8900 .
N15 H15D 0.8900 .
N15 H15E 0.8900 .
N16 H16C 0.8900 .
N16 H16D 0.8900 .
N16 H16E 0.8900 .
K6 N17 3.289(3) .
N17 H17C 0.8900 .
N17 H17D 0.8900 .
N17 H17E 0.8900 .
N18 H18C 0.8900 .
N18 H18D 0.8900 .
N18 H18E 0.8900 .
N19 H19C 0.8900 .
N19 H19D 0.8900 .
N19 H19E 0.8900 .
N20 H20C 0.8900 .
N20 H20D 0.8900 .
N20 H20E 0.8900 .
N21 H21C 0.8900 .
N21 H21D 0.8900 .
N21 H21E 0.8900 .
N22 H22C 0.8900 .
N22 H22D 0.8900 .
N22 H22E 0.8900 .
N23 H23C 0.8900 .
N23 H23D 0.8900 .
N23 H23E 0.8900 .
N24 H24C 0.8900 .
N24 H24D 0.8900 .
N24 H24E 0.8900 .
N25 H25C 0.8900 .
N25 H25D 0.8900 .
N25 H25E 0.8900 .
N26 H26C 0.8900 .
N26 H26D 0.8900 .
N26 H26E 0.8900 .
N27 H27C 0.8900 .
N27 H27D 0.8900 .
N27 H27E 0.8900 .
N28 H28C 0.8900 .
N28 H28D 0.8900 .
N28 H28E 0.8900 .
N29 H29C 0.8900 .
N29 H29D 0.8900 .
N29 H29E 0.8900 .
N30 H30C 0.8900 .
N30 H30D 0.8900 .
N30 H30E 0.8900 .
N31 H31C 0.8900 .
N31 H31D 0.8900 .
N31 H31E 0.8900 .
N32 H32C 0.8900 .
N32 H32D 0.8900 .
N32 H32E 0.8900 .
N33 H33C 0.8900 .
N33 H33D 0.8900 .
N33 H33E 0.8900 .
N34 H34C 0.8900 .
N34 H34D 0.8900 .
N34 H34E 0.8900 .
N35 H35C 0.8900 .
N35 H35D 0.8900 .
N35 H35E 0.8900 .
N36 H36C 0.8900 .
N36 H36D 0.8900 .
N36 H36E 0.8900 .
